data_1574100
loop_
_publ_author_name
'Cai, Li-Xuan'
'Hu, Yu-Hang'
'Zhou, Li-Peng'
'Cheng, Pei-Ming'
'Guo, Xiao-Qing'
'Chan, Yi-Tsu'
'Sun, Qing-Fu'

_publ_section_title
;
 Polyoxometalate condensation and transformation mediated by adaptive
 coordination-assembled molecular flasks
;
_journal_issue 18
_journal_name_full 'Chemical Science'
_journal_page_first 7956
_journal_page_last 7962
_journal_paper_doi 10.1039/D4SC08729A
_journal_volume 16
_journal_year 2025
_chemical_formula_moiety 'C112 H128 N32 Pd4,  W10 O32, 8(N O3), 95.5(H2 O) '
_chemical_formula_sum 'C112 H319 N40 O151.5 Pd4 W10'
_chemical_formula_weight 6915.15
_space_group_crystal_system tetragonal
_space_group_IT_number 88
_space_group_name_Hall '-I 4ad'
_space_group_name_H-M_alt 'I 41/a :2'
_atom_sites_solution_hydrogens geom
_audit_creation_method SHELXL-2019/3
_audit_update_record
;
2025-02-25 deposited with the CCDC.	2025-03-10 downloaded from the CCDC.
;
_cell_angle_alpha 90
_cell_angle_beta 90
_cell_angle_gamma 90
_cell_formula_units_Z 16
_cell_length_a 57.774(8)
_cell_length_b 57.774(8)
_cell_length_c 36.483(7)
_cell_measurement_reflns_used 241430
_cell_measurement_temperature 100(2)
_cell_measurement_theta_max 25.84
_cell_measurement_theta_min 0.39
_cell_volume 121774(3)
_computing_cell_refinement HKL-3000
_computing_data_collection SSRF_BL17B
_computing_data_reduction HKL-3000
_computing_structure_refinement 'SHELXL-2019/2 (Sheldrick, 2019)'
_computing_structure_solution 'SHELXT 2014/5 (Sheldrick, 2014)'
_diffrn_ambient_temperature 100(2)
_diffrn_measured_fraction_theta_full 0.999
_diffrn_measured_fraction_theta_max 0.999
_diffrn_measurement_device_type CCD
_diffrn_measurement_method '\w scans'
_diffrn_radiation_type Synchrotron
_diffrn_radiation_wavelength 0.68875
_diffrn_reflns_av_R_equivalents 0.09
_diffrn_reflns_av_unetI/netI 0.0470
_diffrn_reflns_Laue_measured_fraction_full 0.999
_diffrn_reflns_Laue_measured_fraction_max 0.999
_diffrn_reflns_limit_h_max 67
_diffrn_reflns_limit_h_min 0
_diffrn_reflns_limit_k_max 42
_diffrn_reflns_limit_k_min -42
_diffrn_reflns_limit_l_max 42
_diffrn_reflns_limit_l_min 0
_diffrn_reflns_number 31850
_diffrn_reflns_point_group_measured_fraction_full 0.999
_diffrn_reflns_point_group_measured_fraction_max 0.999
_diffrn_reflns_theta_full 20.142
_diffrn_reflns_theta_max 20.142
_diffrn_reflns_theta_min 0.966
_diffrn_source 'SSRF BL17B Beamline'
_exptl_absorpt_coefficient_mu 3.736
_exptl_absorpt_correction_T_max 0.7444
_exptl_absorpt_correction_T_min 0.4396
_exptl_absorpt_correction_type multi-scan
_exptl_crystal_colour colorless
_exptl_crystal_density_diffrn 1.509
_exptl_crystal_description sheet
_exptl_crystal_F_000 54512
_exptl_crystal_size_max 0.12
_exptl_crystal_size_mid 0.10
_exptl_crystal_size_min 0.08
_refine_diff_density_max 1.506
_refine_diff_density_min -0.839
_refine_diff_density_rms 0.155
_refine_ls_extinction_method none
_refine_ls_goodness_of_fit_ref 1.060
_refine_ls_hydrogen_treatment constr
_refine_ls_matrix_type full
_refine_ls_number_parameters 1643
_refine_ls_number_reflns 31850
_refine_ls_number_restraints 1917
_refine_ls_restrained_S_all 1.038
_refine_ls_R_factor_all 0.1046
_refine_ls_R_factor_gt 0.0762
_refine_ls_shift/su_max 0.004
_refine_ls_shift/su_mean 0.000
_refine_ls_structure_factor_coef Fsqd
_refine_ls_weighting_details 'w=1/[\s^2^(Fo^2^)+(0.2000P)^2^] where P=(Fo^2^+2Fc^2^)/3'
_refine_ls_weighting_scheme calc
_refine_ls_wR_factor_gt 0.2604
_refine_ls_wR_factor_ref 0.2908
_reflns_Friedel_coverage 0.000
_reflns_number_gt 20091
_reflns_number_total 31850
_reflns_threshold_expression 'I > 2\s(I)'
_cod_data_source_file d4sc08729a3.cif
_cod_data_source_block output_sq_s
_cod_depositor_comments 'Adding full bibliography for 1574099--1574101.cif.'
_cod_original_cell_volume 121774(42)
_cod_original_sg_symbol_H-M 'I 41/a'
_cod_original_formula_sum 'C112 H319 N40 O151.50 Pd4 W10'
_cod_database_code 1574100
_shelx_shelxl_version_number 2019/3
_shelx_space_group_comment
;
The symmetry employed for this shelxl refinement is uniquely defined
by the following loop, which should always be used as a source of
symmetry information in preference to the above space-group names.
They are only intended as comments.
;

loop_
_space_group_symop_operation_xyz
'x, y, z'
'-x+1/2, -y, z+1/2'
'-y+3/4, x+1/4, z+1/4'
'y+3/4, -x+3/4, z+3/4'
'x+1/2, y+1/2, z+1/2'
'-x+1, -y+1/2, z+1'
'-y+5/4, x+3/4, z+3/4'
'y+5/4, -x+5/4, z+5/4'
'-x, -y, -z'
'x-1/2, y, -z-1/2'
'y-3/4, -x-1/4, -z-1/4'
'-y-3/4, x-3/4, -z-3/4'
'-x+1/2, -y+1/2, -z+1/2'
'x, y+1/2, -z'
'y-1/4, -x+1/4, -z+1/4'
'-y-1/4, x-1/4, -z-1/4'

loop_
_atom_site_label
_atom_site_type_symbol
_atom_site_fract_x
_atom_site_fract_y
_atom_site_fract_z
_atom_site_U_iso_or_equiv
_atom_site_adp_type
_atom_site_occupancy
_atom_site_site_symmetry_order
_atom_site_calc_flag
_atom_site_refinement_flags_posn
_atom_site_refinement_flags_adp
_atom_site_refinement_flags_occupancy
_atom_site_disorder_assembly
_atom_site_disorder_group
N13 N 0.6553(3) 0.3981(3) 0.5341(5) 0.201(10) Uani 1 1 d G . . . .
C14 C 0.6380(4) 0.4049(3) 0.5582(6) 0.194(10) Uani 1 1 d G . . . .
H14 H 0.633906 0.420779 0.560144 0.233 Uiso 1 1 calc R U . . .
C15 C 0.6266(3) 0.3885(4) 0.5795(4) 0.182(10) Uani 1 1 d G . . . .
H15 H 0.614795 0.393157 0.595987 0.219 Uiso 1 1 calc R U . . .
C16 C 0.6326(3) 0.3653(4) 0.5767(5) 0.165(8) Uani 1 1 d G . . . .
C17 C 0.6499(3) 0.3584(3) 0.5526(5) 0.188(10) Uani 1 1 d G . . . .
H17 H 0.654028 0.342542 0.550633 0.226 Uiso 1 1 calc R U . . .
C18 C 0.6613(2) 0.3748(4) 0.5313(4) 0.156(8) Uani 1 1 d G . . . .
H18 H 0.673140 0.370163 0.514790 0.187 Uiso 1 1 calc R U . . .
N1_1 N 0.6162(3) 0.2384(2) 0.5937(4) 0.148(6) Uani 1 1 d G U . . .
C2_1 C 0.6334(2) 0.2539(3) 0.5835(4) 0.168(8) Uani 1 1 d G U . . .
H2_1 H 0.646971 0.248411 0.571615 0.202 Uiso 1 1 calc R U . . .
C3_1 C 0.6308(3) 0.2773(3) 0.5909(5) 0.173(8) Uani 1 1 d G U . . .
H3_1 H 0.642603 0.287916 0.583959 0.208 Uiso 1 1 calc R U . . .
C4_1 C 0.6110(3) 0.2853(2) 0.6083(5) 0.153(6) Uani 1 1 d G U . . .
C5_1 C 0.5937(3) 0.2698(3) 0.6185(4) 0.162(7) Uani 1 1 d G U . . .
H5_1 H 0.580146 0.275227 0.630384 0.194 Uiso 1 1 calc R U . . .
C6_1 C 0.5963(2) 0.2463(3) 0.6111(4) 0.152(7) Uani 1 1 d G U . . .
H6_1 H 0.584514 0.235722 0.618042 0.183 Uiso 1 1 calc R U . . .
C7_1 C 0.6113(5) 0.3099(6) 0.6146(8) 0.147(6) Uani 1 1 d . U . . .
N8_1 N 0.6211(4) 0.3242(4) 0.5922(6) 0.159(6) Uani 1 1 d . U . . .
C9_1 C 0.6196(5) 0.3486(5) 0.6003(8) 0.144(6) Uani 1 1 d . U . . .
N10_1 N 0.6090(4) 0.3552(4) 0.6301(6) 0.145(6) Uani 1 1 d . U . . .
N12_1 N 0.5969(4) 0.3169(4) 0.6410(5) 0.144(5) Uani 1 1 d . U . . .
C11_1 C 0.5988(6) 0.3415(6) 0.6499(9) 0.162(7) Uani 1 1 d . U . . .
N19_1 N 0.5637(4) 0.3606(4) 0.7462(6) 0.147(6) Uani 1 1 d . U . . .
C20_1 C 0.5613(5) 0.3390(5) 0.7370(8) 0.156(7) Uani 1 1 d . U . . .
H20_1 H 0.553154 0.328389 0.752127 0.187 Uiso 1 1 calc R U . . .
C21_1 C 0.5716(5) 0.3316(4) 0.7025(8) 0.154(7) Uani 1 1 d . U . . .
H21_1 H 0.569128 0.316426 0.693439 0.185 Uiso 1 1 calc R U . . .
C22_1 C 0.5849(5) 0.3469(5) 0.6834(8) 0.146(6) Uani 1 1 d . U . . .
C23_1 C 0.5868(5) 0.3680(5) 0.6950(8) 0.156(7) Uani 1 1 d . U . . .
H23_1 H 0.596143 0.378951 0.682423 0.187 Uiso 1 1 calc R U . . .
C24_1 C 0.5742(6) 0.3745(5) 0.7276(8) 0.164(8) Uani 1 1 d . U . . .
H24_1 H 0.574115 0.390299 0.734853 0.197 Uiso 1 1 calc R U . . .
C25_1 C 0.5525(5) 0.3692(4) 0.7816(8) 0.166(7) Uani 1 1 d . U . . .
H25A_1 H 0.536477 0.374521 0.776598 0.199 Uiso 1 1 calc R U . . .
H25B_1 H 0.561378 0.382380 0.791632 0.199 Uiso 1 1 calc R U . . .
C26_1 C 0.5521(3) 0.3490(2) 0.8097(4) 0.144(6) Uani 1 1 d G U . . .
C27_1 C 0.5322(2) 0.3377(3) 0.8215(5) 0.175(8) Uani 1 1 d G U . . .
H27_1 H 0.517461 0.342315 0.812483 0.210 Uiso 1 1 calc R U . . .
C28_1 C 0.5338(2) 0.3196(3) 0.8464(5) 0.169(8) Uani 1 1 d G U . . .
H28_1 H 0.520268 0.311821 0.854461 0.203 Uiso 1 1 calc R U . . .
C29_1 C 0.5554(3) 0.3128(2) 0.8596(4) 0.146(6) Uani 1 1 d G U . . .
C30_1 C 0.5753(2) 0.3241(3) 0.8478(5) 0.150(7) Uani 1 1 d G U . . .
H30_1 H 0.589981 0.319515 0.856791 0.181 Uiso 1 1 calc R U . . .
C31_1 C 0.5736(3) 0.3423(3) 0.8229(5) 0.163(7) Uani 1 1 d G U . . .
H31_1 H 0.587175 0.350010 0.814814 0.196 Uiso 1 1 calc R U . . .
C32_1 C 0.5578(4) 0.2924(4) 0.8853(7) 0.147(6) Uani 1 1 d . U . . .
H32A_1 H 0.562827 0.297970 0.909689 0.176 Uiso 1 1 calc R U . . .
H32B_1 H 0.542635 0.284697 0.888095 0.176 Uiso 1 1 calc R U . . .
N33_1 N 0.5748(3) 0.2759(3) 0.8709(5) 0.120(4) Uani 1 1 d . U . . .
C34_1 C 0.5956(4) 0.2740(4) 0.8836(6) 0.122(6) Uani 1 1 d . U . . .
H34_1 H 0.598933 0.282457 0.905259 0.147 Uiso 1 1 calc R U . . .
C35_1 C 0.6132(4) 0.2611(3) 0.8694(6) 0.109(5) Uani 1 1 d . U . . .
H35_1 H 0.627416 0.258836 0.881850 0.130 Uiso 1 1 calc R U . . .
C36_1 C 0.6087(3) 0.2519(4) 0.8359(6) 0.116(5) Uani 1 1 d D U . . .
C37_1 C 0.5854(4) 0.2533(4) 0.8185(6) 0.129(6) Uani 1 1 d . U . . .
H37_1 H 0.581995 0.245364 0.796324 0.155 Uiso 1 1 calc R U . . .
C38_1 C 0.5687(4) 0.2671(4) 0.8366(7) 0.136(6) Uani 1 1 d . U . . .
H38_1 H 0.554020 0.270163 0.826001 0.163 Uiso 1 1 calc R U . . .
C39_1 C 0.6274(3) 0.2399(3) 0.8146(6) 0.104(4) Uani 1 1 d D U . . .
N40_1 N 0.6472(3) 0.2373(3) 0.8316(4) 0.107(4) Uani 1 1 d . U . . .
C41_1 C 0.6629(4) 0.2274(4) 0.8124(6) 0.116(5) Uani 1 1 d . U . . .
N42_1 N 0.6609(3) 0.2205(3) 0.7771(5) 0.117(4) Uani 1 1 d . U . . .
C43_1 C 0.6398(3) 0.2246(3) 0.7617(5) 0.106(4) Uani 1 1 d D U . . .
N44_1 N 0.6214(3) 0.2334(2) 0.7805(5) 0.106(4) Uani 1 1 d . U . . .
N45_1 N 0.6272(3) 0.2051(3) 0.6504(5) 0.136(6) Uani 1 1 d . U . . .
C46_1 C 0.6106(4) 0.2059(4) 0.6756(7) 0.148(7) Uani 1 1 d . U . . .
H46_1 H 0.595202 0.202193 0.668834 0.178 Uiso 1 1 calc R U . . .
C47_1 C 0.6150(4) 0.2118(4) 0.7096(6) 0.139(7) Uani 1 1 d . U . . .
H47_1 H 0.602496 0.211501 0.726469 0.167 Uiso 1 1 calc R U . . .
C48_1 C 0.6355(4) 0.2180(4) 0.7223(5) 0.118(5) Uani 1 1 d D U . . .
C49_1 C 0.6535(4) 0.2168(4) 0.6987(5) 0.116(5) Uani 1 1 d . U . . .
H49_1 H 0.668776 0.219199 0.707660 0.139 Uiso 1 1 calc R U . . .
C50_1 C 0.6500(4) 0.2118(4) 0.6598(6) 0.130(6) Uani 1 1 d . U . . .
H50_1 H 0.662129 0.212933 0.642205 0.156 Uiso 1 1 calc R U . . .
N51_1 N 0.7264(3) 0.2115(3) 0.8649(4) 0.105(4) Uani 1 1 d . U . . .
C52_1 C 0.7240(3) 0.2104(3) 0.8274(5) 0.101(5) Uani 1 1 d . U . . .
H52_1 H 0.736969 0.205695 0.813296 0.121 Uiso 1 1 calc R U . . .
C53_1 C 0.7044(3) 0.2154(3) 0.8099(5) 0.101(4) Uani 1 1 d . U . . .
H53_1 H 0.703550 0.213873 0.783989 0.121 Uiso 1 1 calc R U . . .
C54_1 C 0.6853(3) 0.2230(4) 0.8297(5) 0.112(5) Uani 1 1 d . U . . .
C55_1 C 0.6868(4) 0.2264(4) 0.8663(5) 0.123(6) Uani 1 1 d . U . . .
H55_1 H 0.674243 0.232675 0.879869 0.147 Uiso 1 1 calc R U . . .
C56_1 C 0.7078(4) 0.2204(4) 0.8837(5) 0.116(5) Uani 1 1 d . U . . .
H56_1 H 0.709133 0.222484 0.909406 0.139 Uiso 1 1 calc R U . . .
N1_2 N 0.6944(3) 0.4212(3) 0.5562(3) 0.150(6) Uani 1 1 d G U . . .
C2_2 C 0.7131(3) 0.4066(3) 0.5618(3) 0.162(8) Uani 1 1 d G U . . .
H2_2 H 0.718083 0.396482 0.542857 0.194 Uiso 1 1 calc R U . . .
C3_2 C 0.7247(2) 0.4068(3) 0.5953(4) 0.146(7) Uani 1 1 d G U . . .
H3_2 H 0.737478 0.396769 0.599163 0.175 Uiso 1 1 calc R U . . .
C4_2 C 0.7174(2) 0.4216(3) 0.6230(3) 0.120(5) Uani 1 1 d G U . . .
C5_2 C 0.6986(3) 0.4362(2) 0.6174(4) 0.129(6) Uani 1 1 d G U . . .
H5_2 H 0.693697 0.446298 0.636350 0.155 Uiso 1 1 calc R U . . .
C6_2 C 0.6871(2) 0.4360(3) 0.5839(4) 0.151(7) Uani 1 1 d G U . . .
H6_2 H 0.674302 0.446011 0.580045 0.181 Uiso 1 1 calc R U . . .
N13_2 N 0.83288(14) 0.3888(2) 0.6904(3) 0.108(4) Uani 1 1 d G U . . .
C14_2 C 0.82643(18) 0.4056(2) 0.7159(3) 0.118(5) Uani 1 1 d G U . . .
H14_2 H 0.837240 0.410740 0.733692 0.142 Uiso 1 1 calc R U . . .
C15_2 C 0.8042(2) 0.41468(19) 0.7152(3) 0.105(5) Uani 1 1 d G U . . .
H15_2 H 0.799767 0.426096 0.732620 0.126 Uiso 1 1 calc R U . . .
C16_2 C 0.78836(15) 0.4071(2) 0.6892(3) 0.108(4) Uani 1 1 d DG U . . .
C17_2 C 0.79480(18) 0.3904(2) 0.6637(3) 0.110(5) Uani 1 1 d G U . . .
H17_2 H 0.783995 0.385194 0.645888 0.132 Uiso 1 1 calc R U . . .
C18_2 C 0.8171(2) 0.38126(19) 0.6643(3) 0.116(5) Uani 1 1 d G U . . .
H18_2 H 0.821468 0.369838 0.646959 0.139 Uiso 1 1 calc R U . . .
C19_2 C 0.7638(3) 0.4163(3) 0.6881(5) 0.099(4) Uani 1 1 d D U . . .
N20_2 N 0.7554(3) 0.4276(3) 0.7170(4) 0.106(4) Uani 1 1 d . U . . .
C21_2 C 0.7334(4) 0.4345(3) 0.7143(6) 0.109(5) Uani 1 1 d . U . . .
N22_2 N 0.7207(3) 0.4334(3) 0.6862(5) 0.115(4) Uani 1 1 d . U . . .
C23_2 C 0.7303(4) 0.4238(4) 0.6577(6) 0.115(5) Uani 1 1 d . U . . .
N24_2 N 0.7514(3) 0.4142(3) 0.6570(4) 0.114(4) Uani 1 1 d . U . . .
N25_2 N 0.7043(3) 0.4600(3) 0.8133(4) 0.109(4) Uani 1 1 d . U . . .
C26_2 C 0.6935(4) 0.4612(4) 0.7798(5) 0.111(5) Uani 1 1 d . U . . .
H26_2 H 0.678573 0.468014 0.779144 0.133 Uiso 1 1 calc R U . . .
C27_2 C 0.7020(4) 0.4540(3) 0.7488(5) 0.109(5) Uani 1 1 d . U . . .
H27_2 H 0.693318 0.454880 0.726705 0.130 Uiso 1 1 calc R U . . .
C28_2 C 0.7239(3) 0.4451(3) 0.7495(5) 0.101(4) Uani 1 1 d . U . . .
C29_2 C 0.7360(4) 0.4461(4) 0.7802(5) 0.114(5) Uani 1 1 d . U . . .
H29_2 H 0.751969 0.442204 0.779577 0.137 Uiso 1 1 calc R U . . .
C30_2 C 0.7263(4) 0.4526(4) 0.8131(6) 0.121(6) Uani 1 1 d . U . . .
H30_2 H 0.734983 0.451881 0.835180 0.146 Uiso 1 1 calc R U . . .
C31_2 C 0.6943(4) 0.4673(4) 0.8464(5) 0.130(5) Uani 1 1 d . U . . .
H31A_2 H 0.677320 0.465239 0.844680 0.156 Uiso 1 1 calc R U . . .
H31B_2 H 0.697314 0.484087 0.849289 0.156 Uiso 1 1 calc R U . . .
C32_2 C 0.7024(2) 0.4556(2) 0.8789(3) 0.116(5) Uani 1 1 d G U . . .
C33_2 C 0.7164(2) 0.46532(17) 0.9057(4) 0.120(5) Uani 1 1 d G U . . .
H33_2 H 0.720074 0.481342 0.904769 0.143 Uiso 1 1 calc R U . . .
C34_2 C 0.7250(2) 0.4516(2) 0.9339(3) 0.116(5) Uani 1 1 d G U . . .
H34_2 H 0.734621 0.458317 0.952241 0.139 Uiso 1 1 calc R U . . .
C35_2 C 0.7197(2) 0.4282(2) 0.9353(3) 0.110(4) Uani 1 1 d G U . . .
C36_2 C 0.7057(2) 0.41845(17) 0.9084(4) 0.111(5) Uani 1 1 d G U . . .
H36_2 H 0.701986 0.402435 0.909350 0.133 Uiso 1 1 calc R U . . .
C37_2 C 0.69702(19) 0.4321(2) 0.8802(3) 0.114(5) Uani 1 1 d G U . . .
H37_2 H 0.687438 0.425460 0.861878 0.137 Uiso 1 1 calc R U . . .
C38_2 C 0.7320(3) 0.4132(3) 0.9635(5) 0.111(5) Uani 1 1 d . U . . .
H38A_2 H 0.742465 0.422944 0.978405 0.133 Uiso 1 1 calc R U . . .
H38B_2 H 0.720410 0.406143 0.980106 0.133 Uiso 1 1 calc R U . . .
N39_2 N 0.7457(3) 0.3945(3) 0.9448(4) 0.113(4) Uani 1 1 d . U . . .
C40_2 C 0.7625(4) 0.4022(4) 0.9171(6) 0.129(6) Uani 1 1 d . U . . .
H40_2 H 0.766547 0.418100 0.914454 0.155 Uiso 1 1 calc R U . . .
C41_2 C 0.7724(4) 0.3851(3) 0.8949(5) 0.111(5) Uani 1 1 d . U . . .
H41_2 H 0.782892 0.389417 0.876126 0.133 Uiso 1 1 calc R U . . .
C42_2 C 0.7671(3) 0.3621(4) 0.8999(5) 0.107(5) Uani 1 1 d . U . . .
C43_2 C 0.7526(4) 0.3551(4) 0.9300(5) 0.114(5) Uani 1 1 d . U . . .
H43_2 H 0.750738 0.339132 0.935444 0.137 Uiso 1 1 calc R U . . .
C44_2 C 0.7417(4) 0.3714(3) 0.9508(5) 0.111(5) Uani 1 1 d . U . . .
H44_2 H 0.731201 0.366682 0.969446 0.133 Uiso 1 1 calc R U . . .
C45_2 C 0.7785(3) 0.3442(3) 0.8774(5) 0.098(4) Uani 1 1 d . U . . .
N46_2 N 0.7931(3) 0.3522(3) 0.8534(4) 0.102(4) Uani 1 1 d . U . . .
C47_2 C 0.7998(3) 0.3344(3) 0.8285(5) 0.098(4) Uani 1 1 d . U . . .
N48_2 N 0.7944(3) 0.3131(3) 0.8294(4) 0.099(4) Uani 1 1 d . U . . .
C49_2 C 0.7793(3) 0.3085(3) 0.8585(5) 0.096(4) Uani 1 1 d . U . . .
N50_2 N 0.7718(3) 0.3225(3) 0.8829(4) 0.100(4) Uani 1 1 d . U . . .
N51_2 N 0.8447(3) 0.3564(3) 0.7408(4) 0.110(4) Uani 1 1 d . U . . .
C52_2 C 0.8300(3) 0.3378(4) 0.7381(6) 0.111(5) Uani 1 1 d . U . . .
H52_2 H 0.830045 0.329286 0.715845 0.133 Uiso 1 1 calc R U . . .
C53_2 C 0.8159(3) 0.3309(3) 0.7644(5) 0.100(5) Uani 1 1 d . U . . .
H53_2 H 0.806161 0.317908 0.760394 0.120 Uiso 1 1 calc R U . . .
C54_2 C 0.8152(3) 0.3424(3) 0.7977(5) 0.097(4) Uani 1 1 d . U . . .
C55_2 C 0.8297(3) 0.3619(3) 0.8024(5) 0.098(4) Uani 1 1 d . U . . .
H55_2 H 0.830317 0.369386 0.825569 0.117 Uiso 1 1 calc R U . . .
C56_2 C 0.8437(4) 0.3704(4) 0.7728(6) 0.133(6) Uani 1 1 d . U . . .
H56_2 H 0.851750 0.384644 0.774443 0.160 Uiso 1 1 calc R U . . .
N57_2 N 0.76527(19) 0.23673(15) 0.8789(3) 0.103(4) Uani 1 1 d G U . . .
C58_2 C 0.7589(2) 0.2538(2) 0.9038(3) 0.117(5) Uani 1 1 d G U . . .
H58_2 H 0.751461 0.249617 0.926111 0.140 Uiso 1 1 calc R U . . .
C59_2 C 0.7633(2) 0.27692(18) 0.8961(3) 0.114(5) Uani 1 1 d G U . . .
H59_2 H 0.758936 0.288570 0.913123 0.136 Uiso 1 1 calc R U . . .
C60_2 C 0.7742(2) 0.28301(15) 0.8635(3) 0.112(5) Uani 1 1 d G U . . .
C61_2 C 0.7806(2) 0.2660(2) 0.8386(3) 0.111(5) Uani 1 1 d G U . . .
H61_2 H 0.787959 0.270125 0.816292 0.133 Uiso 1 1 calc R U . . .
C62_2 C 0.7761(2) 0.24282(18) 0.8463(3) 0.109(5) Uani 1 1 d G U . . .
H62_2 H 0.780484 0.231173 0.829280 0.131 Uiso 1 1 calc R U . . .
N1_3 N 0.7869(3) 0.1975(3) 0.9189(5) 0.120(4) Uani 1 1 d D U . . .
Pd1_3 Pd 0.75607(3) 0.20392(3) 0.89177(4) 0.1075(5) Uani 1 1 d . U . . .
C2_3 C 0.7972(5) 0.2129(4) 0.9444(6) 0.162(8) Uani 1 1 d D U . . .
H2A_3 H 0.812897 0.216730 0.936370 0.195 Uiso 1 1 calc R U . . .
H2B_3 H 0.797735 0.205597 0.968570 0.195 Uiso 1 1 calc R U . . .
H2C_3 H 0.787909 0.227114 0.945745 0.195 Uiso 1 1 calc R U . . .
Pd2_3 Pd 0.86208(3) 0.37038(3) 0.69842(5) 0.1207(6) Uani 1 1 d . U . . .
C3_3 C 0.8059(4) 0.1931(5) 0.8934(7) 0.156(8) Uani 1 1 d . U . . .
H3A_3 H 0.802090 0.179835 0.877828 0.234 Uiso 1 1 calc R U . . .
H3AB_3 H 0.820110 0.189823 0.907147 0.234 Uiso 1 1 calc R U . . .
H3AC_3 H 0.808344 0.206819 0.877950 0.234 Uiso 1 1 calc R U . . .
Pd3_3 Pd 0.67611(5) 0.41990(5) 0.50846(6) 0.1850(10) Uani 1 1 d D U . . .
C4_3 C 0.7809(5) 0.1733(4) 0.9420(7) 0.150(6) Uani 1 1 d . U . . .
H4A_3 H 0.795556 0.165637 0.949133 0.180 Uiso 1 1 calc R U . . .
H4AB_3 H 0.772421 0.177298 0.964663 0.180 Uiso 1 1 calc R U . . .
Pd4_3 Pd 0.62125(4) 0.20306(4) 0.59512(6) 0.1543(8) Uani 1 1 d . U . . .
C5_3 C 0.7675(5) 0.1577(4) 0.9212(8) 0.156(7) Uani 1 1 d . U . . .
H5A_3 H 0.762494 0.144473 0.936588 0.187 Uiso 1 1 calc R U . . .
H5AB_3 H 0.776611 0.151582 0.900338 0.187 Uiso 1 1 calc R U . . .
N6_3 N 0.7461(3) 0.1711(3) 0.9070(5) 0.128(5) Uani 1 1 d D U . . .
C7_3 C 0.7357(5) 0.1592(4) 0.8769(6) 0.171(9) Uani 1 1 d D U . . .
H7A_3 H 0.732060 0.143322 0.884130 0.205 Uiso 1 1 calc R U . . .
H7B_3 H 0.746396 0.159056 0.856058 0.205 Uiso 1 1 calc R U . . .
H7C_3 H 0.721387 0.167224 0.869784 0.205 Uiso 1 1 calc R U . . .
C8_3 C 0.7275(4) 0.1704(4) 0.9363(7) 0.158(8) Uani 1 1 d . U . . .
H8A_3 H 0.716704 0.183293 0.932663 0.237 Uiso 1 1 calc R U . . .
H8AB_3 H 0.734666 0.171704 0.960561 0.237 Uiso 1 1 calc R U . . .
H8AC_3 H 0.719033 0.155720 0.934667 0.237 Uiso 1 1 calc R U . . .
N9_3 N 0.6234(3) 0.1681(4) 0.5951(6) 0.168(6) Uani 1 1 d D U . . .
C10_3 C 0.6438(4) 0.1594(4) 0.6159(7) 0.183(9) Uani 1 1 d D U . . .
H10A_3 H 0.643292 0.165398 0.640991 0.274 Uiso 1 1 calc R U . . .
H10B_3 H 0.658044 0.164577 0.603887 0.274 Uiso 1 1 calc R U . . .
H10C_3 H 0.643434 0.142427 0.616477 0.274 Uiso 1 1 calc R U . . .
C11_3 C 0.6033(5) 0.1581(5) 0.6151(9) 0.225(11) Uani 1 1 d D U . . .
H11A_3 H 0.590924 0.169650 0.616815 0.338 Uiso 1 1 calc R U . . .
H11B_3 H 0.608115 0.153478 0.639776 0.338 Uiso 1 1 calc R U . . .
H11C_3 H 0.597547 0.144476 0.601817 0.338 Uiso 1 1 calc R U . . .
C12_3 C 0.6235(5) 0.1614(6) 0.5572(7) 0.207(9) Uani 1 1 d D U . . .
H12A_3 H 0.639665 0.161147 0.548416 0.248 Uiso 1 1 calc R U . . .
H12B_3 H 0.617354 0.145406 0.555344 0.248 Uiso 1 1 calc R U . . .
C13_3 C 0.6103(6) 0.1759(6) 0.5340(9) 0.202(9) Uani 1 1 d . U . . .
H13A_3 H 0.593714 0.172087 0.536880 0.242 Uiso 1 1 calc R U . . .
H13B_3 H 0.614626 0.172691 0.508205 0.242 Uiso 1 1 calc R U . . .
N14_3 N 0.6135(4) 0.2002(5) 0.5410(6) 0.180(7) Uani 1 1 d D U . . .
C15_3 C 0.5920(5) 0.2100(7) 0.5275(9) 0.248(14) Uani 1 1 d D U . . .
H15A_3 H 0.594701 0.226001 0.519758 0.372 Uiso 1 1 calc R U . . .
H15B_3 H 0.580386 0.209676 0.546998 0.372 Uiso 1 1 calc R U . . .
H15C_3 H 0.586548 0.200872 0.506568 0.372 Uiso 1 1 calc R U . . .
C16_3 C 0.6326(5) 0.2075(5) 0.5189(7) 0.204(10) Uani 1 1 d D U . . .
H16A_3 H 0.646137 0.197977 0.524464 0.245 Uiso 1 1 calc R U . . .
H16B_3 H 0.636066 0.223780 0.524099 0.245 Uiso 1 1 calc R U . . .
H16C_3 H 0.628544 0.205800 0.492928 0.245 Uiso 1 1 calc R U . . .
N17_3 N 0.8915(3) 0.3511(3) 0.7056(5) 0.130(5) Uani 1 1 d D U . . .
C18_3 C 0.9017(4) 0.3569(4) 0.7444(6) 0.154(7) Uani 1 1 d D U . . .
H18A_3 H 0.915880 0.366082 0.741481 0.232 Uiso 1 1 calc R U . . .
H18B_3 H 0.905375 0.342499 0.757377 0.232 Uiso 1 1 calc R U . . .
H18C_3 H 0.890367 0.365769 0.758555 0.232 Uiso 1 1 calc R U . . .
C19_3 C 0.8875(4) 0.3258(4) 0.7060(8) 0.175(9) Uani 1 1 d D U . . .
H19A_3 H 0.881942 0.320775 0.681859 0.262 Uiso 1 1 calc R U . . .
H19B_3 H 0.875908 0.321955 0.724630 0.262 Uiso 1 1 calc R U . . .
H19C_3 H 0.902042 0.317797 0.711670 0.262 Uiso 1 1 calc R U . . .
C20_3 C 0.9083(4) 0.3564(4) 0.6777(6) 0.185(8) Uani 1 1 d D U . . .
H20A_3 H 0.923566 0.358750 0.689513 0.222 Uiso 1 1 calc R U . . .
H20B_3 H 0.909704 0.342987 0.660958 0.222 Uiso 1 1 calc R U . . .
C21_3 C 0.9028(3) 0.3763(4) 0.6569(6) 0.173(8) Uani 1 1 d D U . . .
H21A_3 H 0.908037 0.373641 0.631387 0.208 Uiso 1 1 calc R U . . .
H21B_3 H 0.911896 0.389438 0.666682 0.208 Uiso 1 1 calc R U . . .
N22_3 N 0.8787(3) 0.3833(3) 0.6556(5) 0.141(5) Uani 1 1 d D U . . .
C23_3 C 0.8773(4) 0.4098(3) 0.6524(7) 0.209(12) Uani 1 1 d D U . . .
H23A_3 H 0.891352 0.415564 0.640381 0.314 Uiso 1 1 calc R U . . .
H23B_3 H 0.876056 0.416574 0.676918 0.314 Uiso 1 1 calc R U . . .
H23C_3 H 0.863740 0.414049 0.637832 0.314 Uiso 1 1 calc R U . . .
C24_3 C 0.8677(4) 0.3743(5) 0.6198(6) 0.249(14) Uani 1 1 d D U . . .
H24A_3 H 0.857290 0.361380 0.625317 0.373 Uiso 1 1 calc R U . . .
H24B_3 H 0.879946 0.369006 0.603156 0.373 Uiso 1 1 calc R U . . .
H24C_3 H 0.858936 0.386791 0.608050 0.373 Uiso 1 1 calc R U . . .
N25_3 N 0.6576(4) 0.4190(5) 0.4598(6) 0.288(13) Uani 1 1 d D U . . .
C26_3 C 0.6310(4) 0.4218(8) 0.4693(8) 0.36(2) Uani 1 1 d D U . . .
H26A_3 H 0.628915 0.434959 0.485940 0.545 Uiso 1 1 calc R U . . .
H26B_3 H 0.625308 0.407670 0.481040 0.545 Uiso 1 1 calc R U . . .
H26C_3 H 0.622221 0.424597 0.446665 0.545 Uiso 1 1 calc R U . . .
C27_3 C 0.6598(8) 0.3970(5) 0.4397(7) 0.347(18) Uani 1 1 d D U . . .
H27A_3 H 0.648307 0.385933 0.448955 0.521 Uiso 1 1 calc R U . . .
H27B_3 H 0.675350 0.390713 0.443222 0.521 Uiso 1 1 calc R U . . .
H27C_3 H 0.657063 0.399709 0.413515 0.521 Uiso 1 1 calc R U . . .
C28_3 C 0.6654(5) 0.4391(6) 0.4400(8) 0.318(14) Uani 1 1 d D U . . .
H28A_3 H 0.658430 0.453265 0.450434 0.382 Uiso 1 1 calc R U . . .
H28B_3 H 0.661027 0.437935 0.413884 0.382 Uiso 1 1 calc R U . . .
C29_3 C 0.6907(5) 0.4398(6) 0.4438(6) 0.300(12) Uani 1 1 d D U . . .
H29A_3 H 0.697578 0.425153 0.434691 0.360 Uiso 1 1 calc R U . . .
H29B_3 H 0.697143 0.452753 0.429386 0.360 Uiso 1 1 calc R U . . .
N30_3 N 0.6960(4) 0.4428(4) 0.4823(6) 0.256(10) Uani 1 1 d D U . . .
C31_3 C 0.6916(7) 0.4684(3) 0.4935(9) 0.361(18) Uani 1 1 d D U . . .
H31A_3 H 0.706413 0.476140 0.498007 0.541 Uiso 1 1 calc R U . . .
H31B_3 H 0.682208 0.468796 0.515889 0.541 Uiso 1 1 calc R U . . .
H31C_3 H 0.683340 0.476379 0.473738 0.541 Uiso 1 1 calc R U . . .
C32_3 C 0.7224(4) 0.4394(7) 0.4883(9) 0.345(19) Uani 1 1 d D U . . .
H32A_3 H 0.725941 0.422794 0.489608 0.517 Uiso 1 1 calc R U . . .
H32B_3 H 0.727068 0.446851 0.511279 0.517 Uiso 1 1 calc R U . . .
H32C_3 H 0.730967 0.446319 0.467859 0.517 Uiso 1 1 calc R U . . .
W1_4 W 0.74916(2) 0.37167(2) 0.78137(3) 0.1235(3) Uani 1 1 d . U . . .
O1_4 O 0.7738(3) 0.3887(3) 0.7889(4) 0.144(4) Uani 1 1 d . U . . .
W2_4 W 0.69332(2) 0.38355(2) 0.78417(3) 0.1162(3) Uani 1 1 d . U . . .
O2_4 O 0.7258(2) 0.3938(2) 0.7897(3) 0.119(3) Uani 1 1 d . U . . .
W3_4 W 0.71608(2) 0.35986(2) 0.71071(2) 0.1201(3) Uani 1 1 d . U . . .
O3_4 O 0.7417(2) 0.3605(2) 0.8298(3) 0.110(3) Uani 1 1 d . U . . .
W4_4 W 0.73720(2) 0.31756(2) 0.76062(2) 0.1093(3) Uani 1 1 d . U . . .
O4_4 O 0.7598(2) 0.3405(2) 0.7714(3) 0.118(3) Uani 1 1 d . U . . .
W5_4 W 0.71398(2) 0.34146(2) 0.83403(2) 0.1032(3) Uani 1 1 d . U . . .
O5_4 O 0.7433(2) 0.3752(2) 0.7301(3) 0.124(3) Uani 1 1 d . U . . .
W6_4 W 0.63859(2) 0.34866(2) 0.76866(2) 0.1110(3) Uani 1 1 d . U . . .
O6_4 O 0.6795(2) 0.4095(2) 0.7934(4) 0.124(3) Uani 1 1 d . U . . .
W7_4 W 0.66099(2) 0.32568(2) 0.69512(2) 0.1160(3) Uani 1 1 d . U . . .
O7_4 O 0.6976(3) 0.3854(2) 0.7324(3) 0.122(3) Uani 1 1 d . U . . .
W8_4 W 0.65947(2) 0.30614(2) 0.81793(2) 0.1009(3) Uani 1 1 d . U . . .
O8_4 O 0.6953(2) 0.3692(2) 0.8309(3) 0.104(3) Uani 1 1 d . U . . .
W9_4 W 0.68231(2) 0.28295(2) 0.74354(2) 0.1073(3) Uani 1 1 d . U . . .
O9_4 O 0.7164(2) 0.3515(2) 0.7729(3) 0.107(2) Uani 1 1 d . U . . .
W10_4 W 0.62652(2) 0.29469(2) 0.74663(3) 0.1151(3) Uani 1 1 d . U . . .
O11_4 O 0.7312(2) 0.3167(2) 0.8133(3) 0.100(3) Uani 1 1 d . U . . .
O12_4 O 0.7561(2) 0.2964(3) 0.7532(3) 0.120(3) Uani 1 1 d . U . . .
O13_4 O 0.7334(2) 0.3311(2) 0.7129(3) 0.114(3) Uani 1 1 d . U . . .
O14_4 O 0.7181(3) 0.3696(3) 0.6655(4) 0.147(4) Uani 1 1 d . U . . .
O15_4 O 0.6671(2) 0.3650(2) 0.7756(3) 0.110(3) Uani 1 1 d . U . . .
O16_4 O 0.6879(2) 0.3437(2) 0.7059(3) 0.110(3) Uani 1 1 d . U . . .
O17_4 O 0.6869(2) 0.32465(19) 0.8217(3) 0.101(3) Uani 1 1 d . U . . .
O18_4 O 0.7087(2) 0.3014(2) 0.7534(3) 0.101(3) Uani 1 1 d . U . . .
O19_4 O 0.65590(19) 0.29784(19) 0.8617(3) 0.095(3) Uani 1 1 d . U . . .
O20_4 O 0.67783(19) 0.28164(19) 0.7951(3) 0.096(2) Uani 1 1 d . U . . .
O21_4 O 0.6424(2) 0.3349(2) 0.8155(3) 0.103(3) Uani 1 1 d . U . . .
O22_4 O 0.6593(2) 0.3161(2) 0.7574(3) 0.105(2) Uani 1 1 d . U . . .
O23_4 O 0.6209(2) 0.3712(2) 0.7785(4) 0.120(3) Uani 1 1 d . U . . .
O24_4 O 0.6433(2) 0.3504(2) 0.7172(3) 0.117(3) Uani 1 1 d . U . . .
O25_4 O 0.6795(2) 0.2971(2) 0.6966(3) 0.107(3) Uani 1 1 d . U . . .
O26_4 O 0.6582(2) 0.3320(3) 0.6500(3) 0.132(4) Uani 1 1 d . U . . .
O27_4 O 0.6345(2) 0.3058(2) 0.6990(3) 0.116(3) Uani 1 1 d . U . . .
O28_4 O 0.6007(2) 0.2799(3) 0.7401(4) 0.129(4) Uani 1 1 d . U . . .
O29_4 O 0.6514(2) 0.2724(2) 0.7389(3) 0.110(3) Uani 1 1 d . U . . .
O30_4 O 0.6952(2) 0.2567(2) 0.7340(3) 0.111(3) Uani 1 1 d . U . . .
O31_4 O 0.63176(19) 0.29017(19) 0.7986(3) 0.099(2) Uani 1 1 d . U . . .
O32_4 O 0.6154(2) 0.3255(2) 0.7578(3) 0.110(3) Uani 1 1 d . U . . .
O10_4 O 0.7163(2) 0.3364(2) 0.8805(3) 0.107(3) Uani 1 1 d . U . . .
N1_5 N 0.7245(6) 0.4832(6) 0.5896(9) 0.58(4) Uiso 1 1 d D U . . .
O2_5 O 0.7361(7) 0.4714(7) 0.5680(11) 0.38(2) Uiso 1 1 d D U . . .
O4_5 O 0.7102(8) 0.4975(8) 0.5781(15) 0.48(3) Uiso 1 1 d D U . . .
O3_5 O 0.7270(15) 0.4803(14) 0.6231(9) 0.87(6) Uiso 1 1 d D U . . .

loop_
_atom_site_aniso_label
_atom_site_aniso_U_11
_atom_site_aniso_U_22
_atom_site_aniso_U_33
_atom_site_aniso_U_23
_atom_site_aniso_U_13
_atom_site_aniso_U_12
N13 0.19(2) 0.230(19) 0.19(2) -0.011(19) 0.000(14) -0.007(18)
C14 0.16(2) 0.27(2) 0.15(2) 0.043(19) -0.028(13) 0.055(18)
C15 0.16(2) 0.25(2) 0.13(2) -0.034(18) -0.035(14) -0.009(19)
C16 0.099(16) 0.26(2) 0.135(19) -0.004(19) -0.032(10) -0.001(17)
C17 0.110(19) 0.26(2) 0.19(3) 0.031(19) 0.011(13) 0.009(17)
C18 0.141(19) 0.22(2) 0.109(16) -0.022(15) -0.024(12) -0.033(15)
N1_1 0.133(13) 0.142(13) 0.170(16) -0.045(11) -0.056(12) 0.029(9)
C2_1 0.125(14) 0.164(15) 0.22(2) -0.016(17) -0.052(13) 0.027(11)
C3_1 0.145(15) 0.163(13) 0.21(2) -0.024(16) -0.030(14) 0.008(12)
C4_1 0.134(14) 0.163(11) 0.163(17) -0.012(12) -0.053(12) 0.017(10)
C5_1 0.153(16) 0.147(12) 0.186(19) 0.000(15) -0.013(14) 0.037(11)
C6_1 0.112(13) 0.155(12) 0.190(19) -0.032(15) -0.056(11) 0.030(11)
C7_1 0.133(16) 0.170(11) 0.139(16) -0.017(11) -0.029(10) 0.006(12)
N8_1 0.163(16) 0.169(12) 0.145(14) -0.015(11) -0.016(11) 0.008(13)
C9_1 0.134(17) 0.167(12) 0.132(15) 0.003(13) -0.044(10) 0.044(14)
N10_1 0.150(16) 0.144(12) 0.141(15) -0.001(10) -0.028(10) 0.025(11)
N12_1 0.138(14) 0.159(11) 0.133(13) -0.006(10) -0.025(9) 0.003(11)
C11_1 0.179(18) 0.148(12) 0.160(16) 0.017(11) -0.010(11) 0.047(14)
N19_1 0.145(14) 0.119(12) 0.177(13) 0.001(10) 0.001(10) 0.027(11)
C20_1 0.153(18) 0.124(12) 0.189(17) -0.004(12) 0.003(13) 0.007(14)
C21_1 0.18(2) 0.106(13) 0.180(17) 0.002(11) -0.005(13) 0.036(12)
C22_1 0.152(17) 0.135(13) 0.150(14) 0.004(10) -0.025(10) 0.033(13)
C23_1 0.175(19) 0.120(12) 0.174(17) 0.020(11) 0.002(13) 0.016(14)
C24_1 0.20(2) 0.101(13) 0.188(19) 0.001(11) 0.011(14) 0.021(13)
C25_1 0.168(18) 0.127(15) 0.203(17) -0.007(9) 0.017(13) 0.023(13)
C26_1 0.137(12) 0.110(13) 0.186(15) -0.016(10) 0.019(12) 0.011(11)
C27_1 0.139(12) 0.159(19) 0.23(2) 0.007(13) 0.016(15) 0.006(13)
C28_1 0.119(11) 0.138(17) 0.25(2) 0.006(12) 0.024(14) -0.009(12)
C29_1 0.130(12) 0.114(12) 0.194(17) -0.020(10) 0.011(12) -0.010(10)
C30_1 0.117(11) 0.151(17) 0.183(19) -0.003(11) -0.013(13) -0.019(11)
C31_1 0.143(12) 0.153(18) 0.19(2) 0.006(11) -0.023(14) -0.038(13)
C32_1 0.134(13) 0.118(14) 0.188(17) -0.027(9) 0.032(12) -0.003(10)
N33_1 0.121(10) 0.116(10) 0.123(11) -0.001(8) 0.032(9) -0.008(8)
C34_1 0.130(12) 0.124(14) 0.113(12) -0.017(10) 0.009(10) -0.006(11)
C35_1 0.116(11) 0.084(11) 0.126(12) -0.028(9) 0.009(9) -0.015(9)
C36_1 0.111(9) 0.124(13) 0.114(11) -0.013(9) 0.017(8) -0.004(10)
C37_1 0.117(10) 0.149(16) 0.122(13) -0.023(11) 0.011(9) -0.008(11)
C38_1 0.104(11) 0.152(17) 0.152(15) -0.024(12) 0.002(10) -0.007(11)
C39_1 0.103(8) 0.088(11) 0.123(10) -0.019(9) 0.024(8) -0.026(9)
N40_1 0.097(8) 0.096(10) 0.130(10) -0.017(8) 0.020(7) -0.026(8)
C41_1 0.111(9) 0.136(14) 0.102(10) -0.015(10) -0.001(7) 0.016(11)
N42_1 0.093(8) 0.137(12) 0.121(9) -0.030(9) -0.006(7) -0.019(9)
C43_1 0.096(9) 0.104(12) 0.118(9) -0.022(9) 0.006(6) -0.016(9)
N44_1 0.108(9) 0.086(9) 0.126(9) -0.019(8) 0.018(7) -0.007(8)
N45_1 0.124(11) 0.146(13) 0.139(12) -0.056(11) -0.017(8) 0.018(11)
C46_1 0.131(13) 0.176(18) 0.138(14) -0.055(15) -0.004(9) -0.038(15)
C47_1 0.114(11) 0.172(17) 0.132(12) -0.039(14) -0.004(9) -0.028(13)
C48_1 0.104(10) 0.136(14) 0.115(9) -0.029(10) -0.004(6) -0.009(11)
C49_1 0.106(10) 0.131(14) 0.110(10) -0.028(11) -0.004(8) 0.008(11)
C50_1 0.121(11) 0.145(15) 0.124(10) -0.036(12) 0.001(10) 0.012(12)
N51_1 0.116(9) 0.098(10) 0.102(8) -0.043(8) 0.006(7) -0.006(8)
C52_1 0.103(10) 0.108(12) 0.092(8) -0.001(10) 0.015(8) 0.010(10)
C53_1 0.098(9) 0.094(12) 0.110(10) -0.010(10) 0.007(7) -0.006(9)
C54_1 0.097(8) 0.144(14) 0.095(9) -0.026(10) 0.005(7) -0.007(10)
C55_1 0.120(11) 0.154(16) 0.094(9) -0.019(12) -0.003(8) 0.014(12)
C56_1 0.122(12) 0.128(14) 0.098(10) -0.034(11) 0.000(7) 0.021(11)
N1_2 0.135(14) 0.221(19) 0.094(10) 0.039(9) -0.015(10) -0.039(11)
C2_2 0.154(18) 0.23(2) 0.105(11) 0.004(13) -0.006(11) -0.011(13)
C3_2 0.131(15) 0.201(19) 0.105(11) -0.009(11) 0.000(10) 0.022(12)
C4_2 0.109(12) 0.145(15) 0.106(9) 0.003(9) 0.004(8) -0.009(9)
C5_2 0.122(14) 0.143(15) 0.123(12) 0.018(11) -0.006(10) -0.002(10)
C6_2 0.148(16) 0.196(19) 0.110(13) 0.049(12) 0.001(10) -0.008(13)
N13_2 0.081(8) 0.135(12) 0.107(11) 0.022(8) 0.020(6) -0.007(8)
C14_2 0.092(9) 0.172(16) 0.091(11) 0.015(9) 0.039(8) -0.005(10)
C15_2 0.098(9) 0.127(13) 0.091(11) 0.014(8) 0.022(7) -0.015(9)
C16_2 0.105(9) 0.114(12) 0.104(12) 0.009(8) 0.013(7) -0.009(8)
C17_2 0.084(9) 0.141(14) 0.104(12) 0.003(9) 0.017(8) -0.006(9)
C18_2 0.093(10) 0.133(14) 0.121(13) 0.020(9) 0.002(9) 0.008(9)
C19_2 0.106(8) 0.095(11) 0.096(10) 0.000(9) 0.011(7) -0.013(8)
N20_2 0.113(9) 0.102(10) 0.104(9) 0.000(7) 0.006(7) 0.005(8)
C21_2 0.105(10) 0.107(12) 0.114(9) -0.002(10) -0.010(8) 0.007(10)
N22_2 0.112(10) 0.129(12) 0.105(9) -0.007(9) -0.008(7) -0.001(9)
C23_2 0.109(11) 0.131(14) 0.106(9) 0.004(10) 0.007(8) 0.007(10)
N24_2 0.110(9) 0.125(12) 0.106(9) -0.002(9) 0.003(7) -0.006(8)
N25_2 0.098(9) 0.114(11) 0.114(7) -0.015(9) 0.002(7) 0.011(8)
C26_2 0.103(11) 0.126(14) 0.105(9) 0.000(11) 0.010(7) -0.018(10)
C27_2 0.123(11) 0.103(12) 0.100(9) 0.008(10) 0.003(9) 0.017(10)
C28_2 0.096(10) 0.106(12) 0.100(8) 0.014(9) 0.000(7) -0.008(9)
C29_2 0.102(11) 0.133(14) 0.107(9) -0.002(11) 0.006(7) 0.028(11)
C30_2 0.129(11) 0.123(14) 0.111(9) -0.002(11) 0.001(9) 0.034(12)
C31_2 0.127(13) 0.159(14) 0.103(9) -0.020(9) 0.004(9) 0.016(12)
C32_2 0.122(13) 0.113(10) 0.114(9) -0.024(9) 0.007(8) 0.014(10)
C33_2 0.108(14) 0.112(11) 0.138(14) -0.016(9) -0.016(10) 0.011(10)
C34_2 0.118(14) 0.099(9) 0.130(13) -0.029(9) -0.007(10) 0.016(10)
C35_2 0.112(12) 0.112(9) 0.106(11) -0.021(8) 0.018(8) -0.010(8)
C36_2 0.103(13) 0.113(11) 0.116(13) -0.029(8) 0.014(8) -0.002(9)
C37_2 0.092(12) 0.132(11) 0.119(12) -0.031(9) 0.015(9) -0.008(10)
C38_2 0.126(13) 0.091(9) 0.115(12) -0.033(8) -0.001(8) -0.009(9)
N39_2 0.135(11) 0.114(8) 0.090(9) -0.017(7) 0.005(7) 0.001(8)
C40_2 0.153(16) 0.117(10) 0.118(14) -0.014(10) 0.024(10) -0.007(11)
C41_2 0.127(14) 0.111(8) 0.094(11) 0.007(9) 0.012(9) 0.010(10)
C42_2 0.114(12) 0.114(8) 0.092(11) -0.008(9) 0.008(7) 0.003(10)
C43_2 0.136(15) 0.105(9) 0.102(12) -0.007(9) 0.022(9) -0.002(10)
C44_2 0.140(14) 0.102(8) 0.091(11) 0.016(9) 0.011(9) 0.037(10)
C45_2 0.100(11) 0.112(8) 0.082(10) -0.012(8) 0.005(7) -0.011(9)
N46_2 0.100(10) 0.113(9) 0.092(9) -0.013(7) 0.010(6) -0.022(8)
C47_2 0.086(10) 0.105(9) 0.102(10) -0.004(8) 0.010(7) -0.001(8)
N48_2 0.098(10) 0.103(8) 0.096(9) 0.006(7) 0.004(6) 0.013(7)
C49_2 0.069(10) 0.113(7) 0.106(11) -0.006(7) -0.001(7) -0.011(8)
N50_2 0.100(10) 0.110(7) 0.091(9) -0.006(7) 0.016(7) -0.016(8)
N51_2 0.106(11) 0.114(11) 0.109(9) 0.010(8) 0.026(9) -0.006(8)
C52_2 0.091(12) 0.130(13) 0.112(11) 0.012(10) 0.022(9) -0.003(9)
C53_2 0.086(11) 0.104(12) 0.109(10) -0.013(8) 0.020(8) -0.011(8)
C54_2 0.080(10) 0.107(11) 0.102(9) 0.003(7) 0.006(7) 0.013(7)
C55_2 0.072(10) 0.124(12) 0.097(10) -0.005(8) 0.001(7) 0.000(8)
C56_2 0.130(15) 0.155(15) 0.115(13) 0.008(9) 0.014(11) -0.024(11)
N57_2 0.091(9) 0.109(9) 0.108(10) -0.006(7) 0.010(7) -0.015(8)
C58_2 0.128(14) 0.114(10) 0.109(12) -0.016(8) 0.011(10) -0.019(11)
C59_2 0.117(13) 0.118(9) 0.106(11) -0.010(9) 0.015(9) -0.031(11)
C60_2 0.118(13) 0.113(8) 0.105(11) -0.016(8) 0.017(9) -0.018(10)
C61_2 0.121(13) 0.111(8) 0.100(11) -0.002(8) 0.013(9) -0.002(11)
C62_2 0.108(13) 0.112(8) 0.106(11) -0.015(9) 0.015(9) -0.034(10)
N1_3 0.113(9) 0.104(9) 0.143(12) -0.015(7) 0.000(7) 0.011(7)
Pd1_3 0.1092(11) 0.1111(11) 0.1022(11) -0.0043(9) 0.0047(8) -0.0130(9)
C2_3 0.18(2) 0.188(18) 0.117(16) -0.012(12) -0.034(12) -0.035(17)
Pd2_3 0.1007(11) 0.1420(14) 0.1196(12) 0.0147(10) 0.0216(9) -0.0079(10)
C3_3 0.110(10) 0.18(2) 0.18(2) -0.010(14) 0.034(12) 0.018(14)
Pd3_3 0.200(2) 0.241(3) 0.1138(15) 0.0249(16) -0.0315(15) -0.015(2)
C4_3 0.151(15) 0.140(13) 0.158(17) 0.028(10) -0.012(10) 0.008(11)
Pd4_3 0.1584(18) 0.1729(19) 0.1314(15) -0.0393(13) -0.0293(13) -0.0006(14)
C5_3 0.154(14) 0.123(11) 0.191(19) 0.022(13) -0.007(12) -0.008(10)
N6_3 0.131(11) 0.095(9) 0.158(13) -0.009(9) 0.009(8) -0.016(7)
C7_3 0.25(3) 0.102(14) 0.161(16) 0.014(13) -0.051(15) -0.023(15)
C8_3 0.132(15) 0.17(2) 0.173(17) 0.040(14) 0.010(12) -0.033(13)
N9_3 0.152(14) 0.164(9) 0.186(14) -0.055(11) -0.030(12) 0.018(11)
C10_3 0.174(18) 0.150(14) 0.22(2) -0.059(18) -0.071(17) -0.006(15)
C11_3 0.168(18) 0.151(15) 0.36(3) -0.01(2) 0.02(2) 0.025(17)
C12_3 0.21(2) 0.201(14) 0.211(16) -0.087(14) -0.077(15) 0.024(17)
C13_3 0.19(2) 0.225(17) 0.192(15) -0.089(13) -0.063(15) 0.032(16)
N14_3 0.176(17) 0.220(15) 0.144(10) -0.062(12) -0.058(10) 0.030(16)
C15_3 0.24(2) 0.29(3) 0.22(2) -0.07(3) -0.10(2) 0.09(3)
C16_3 0.27(2) 0.21(2) 0.137(12) -0.041(19) 0.001(17) 0.06(2)
N17_3 0.095(9) 0.146(11) 0.149(11) 0.036(9) 0.028(8) -0.006(8)
C18_3 0.084(13) 0.21(2) 0.167(13) 0.008(15) 0.009(9) -0.010(14)
C19_3 0.15(2) 0.125(10) 0.25(3) -0.008(14) 0.044(18) 0.012(10)
C20_3 0.151(14) 0.224(19) 0.179(15) 0.090(14) 0.067(13) 0.053(12)
C21_3 0.142(11) 0.187(18) 0.190(17) 0.074(13) 0.089(11) 0.060(13)
N22_3 0.105(10) 0.157(12) 0.159(11) 0.055(10) 0.037(9) -0.015(9)
C23_3 0.21(3) 0.167(13) 0.25(3) 0.086(14) 0.13(2) 0.066(15)
C24_3 0.22(2) 0.39(4) 0.135(9) 0.02(2) 0.065(15) -0.10(3)
N25_3 0.30(2) 0.43(3) 0.140(18) 0.019(15) -0.080(18) -0.05(2)
C26_3 0.27(2) 0.59(6) 0.23(4) -0.04(3) -0.12(2) -0.07(3)
C27_3 0.46(5) 0.46(3) 0.13(3) -0.02(2) -0.09(3) -0.05(4)
C28_3 0.38(3) 0.45(3) 0.129(18) 0.075(17) -0.086(19) -0.02(3)
C29_3 0.38(3) 0.36(3) 0.158(13) 0.123(18) -0.053(18) -0.06(3)
N30_3 0.313(19) 0.286(19) 0.169(15) 0.114(16) -0.070(15) -0.063(17)
C31_3 0.56(5) 0.264(18) 0.26(3) 0.12(2) -0.13(4) -0.07(3)
C32_3 0.283(17) 0.45(5) 0.30(4) 0.22(4) -0.05(2) -0.13(3)
W1_4 0.1199(7) 0.1309(8) 0.1196(7) 0.0157(5) -0.0070(5) -0.0255(6)
O1_4 0.120(7) 0.165(10) 0.147(10) 0.028(9) -0.011(7) -0.043(7)
W2_4 0.1307(7) 0.1046(6) 0.1134(7) -0.0001(5) -0.0069(5) -0.0110(5)
O2_4 0.133(6) 0.112(7) 0.113(7) 0.003(6) -0.012(6) -0.017(5)
W3_4 0.1142(7) 0.1409(8) 0.1052(6) 0.0144(5) 0.0004(5) -0.0161(5)
O3_4 0.123(7) 0.097(7) 0.111(6) -0.001(5) -0.008(5) -0.024(5)
W4_4 0.1009(6) 0.1274(7) 0.0994(6) -0.0005(5) 0.0066(4) -0.0054(5)
O4_4 0.095(6) 0.143(6) 0.117(8) 0.012(6) 0.008(5) -0.015(5)
W5_4 0.1088(6) 0.1042(6) 0.0965(6) -0.0047(4) 0.0007(4) -0.0106(5)
O5_4 0.128(7) 0.131(8) 0.113(6) 0.023(6) 0.005(5) -0.039(6)
W6_4 0.1117(6) 0.1128(6) 0.1085(6) -0.0040(5) 0.0016(5) -0.0027(5)
O6_4 0.127(8) 0.122(7) 0.124(9) 0.013(6) -0.012(7) -0.003(6)
W7_4 0.1139(7) 0.1365(8) 0.0976(6) -0.0048(5) -0.0022(5) -0.0079(5)
O7_4 0.158(8) 0.102(7) 0.107(5) 0.012(5) -0.019(5) -0.016(5)
W8_4 0.0999(6) 0.1018(6) 0.1009(6) -0.0074(4) 0.0079(4) -0.0060(4)
O8_4 0.117(7) 0.101(6) 0.094(5) -0.019(5) -0.001(5) -0.002(5)
W9_4 0.1042(6) 0.1176(7) 0.1001(6) -0.0133(5) 0.0045(4) -0.0033(5)
O9_4 0.108(6) 0.114(5) 0.099(4) 0.001(4) 0.001(4) -0.009(4)
W10_4 0.1052(6) 0.1205(7) 0.1195(7) -0.0108(5) -0.0045(5) -0.0092(5)
O11_4 0.103(7) 0.098(6) 0.098(5) -0.008(5) 0.001(5) -0.005(5)
O12_4 0.100(7) 0.165(8) 0.096(8) -0.028(7) 0.014(6) 0.010(6)
O13_4 0.087(7) 0.149(7) 0.106(6) -0.004(5) 0.020(5) -0.018(5)
O14_4 0.140(11) 0.198(13) 0.103(6) 0.011(7) 0.011(6) -0.042(9)
O15_4 0.112(5) 0.123(7) 0.096(7) -0.013(6) -0.009(5) 0.000(5)
O16_4 0.106(5) 0.114(7) 0.110(7) 0.003(6) 0.002(5) -0.014(5)
O17_4 0.101(5) 0.089(6) 0.112(7) -0.004(6) 0.004(5) -0.009(5)
O18_4 0.094(5) 0.118(7) 0.090(6) -0.005(6) 0.011(5) -0.011(5)
O19_4 0.098(8) 0.091(7) 0.097(5) -0.030(5) 0.018(5) -0.002(5)
O20_4 0.094(6) 0.089(6) 0.104(5) -0.016(5) 0.012(5) -0.006(5)
O21_4 0.105(7) 0.101(6) 0.102(5) -0.026(4) 0.000(5) 0.011(5)
O22_4 0.098(5) 0.116(5) 0.100(4) -0.005(4) 0.007(4) -0.003(4)
O23_4 0.121(8) 0.113(7) 0.126(9) 0.010(6) 0.009(7) 0.001(6)
O24_4 0.115(7) 0.130(7) 0.106(5) -0.006(5) -0.019(5) 0.006(6)
O25_4 0.089(6) 0.131(6) 0.102(6) -0.019(5) 0.007(5) -0.019(5)
O26_4 0.116(10) 0.183(12) 0.097(6) 0.001(6) -0.001(6) 0.001(8)
O27_4 0.089(6) 0.141(8) 0.119(6) -0.019(5) -0.002(5) -0.013(5)
O28_4 0.101(7) 0.167(10) 0.120(9) -0.012(8) 0.006(6) -0.029(7)
O29_4 0.096(5) 0.128(7) 0.107(7) -0.023(6) 0.012(5) -0.016(4)
O30_4 0.110(8) 0.141(7) 0.083(7) -0.032(6) 0.011(6) 0.007(6)
O31_4 0.093(6) 0.086(6) 0.119(5) -0.008(5) 0.006(5) -0.001(5)
O32_4 0.089(6) 0.122(6) 0.119(7) -0.003(5) -0.006(5) 0.007(4)
O10_4 0.128(9) 0.095(8) 0.099(5) -0.013(5) 0.009(5) -0.001(6)

loop_
_atom_type_symbol
_atom_type_description
_atom_type_scat_dispersion_real
_atom_type_scat_dispersion_imag
_atom_type_scat_source
C C 0.0032 0.0016 'International Tables Vol C Tables 4.2.6.8 and 6.1.1.4'
H H 0.0000 0.0000 'International Tables Vol C Tables 4.2.6.8 and 6.1.1.4'
N N 0.0061 0.0032 'International Tables Vol C Tables 4.2.6.8 and 6.1.1.4'
O O 0.0106 0.0058 'International Tables Vol C Tables 4.2.6.8 and 6.1.1.4'
Pd Pd -1.0623 0.9681 'International Tables Vol C Tables 4.2.6.8 and 6.1.1.4'
W W -0.6782 6.5990 'International Tables Vol C Tables 4.2.6.8 and 6.1.1.4'

loop_
_geom_angle_atom_site_label_1
_geom_angle_atom_site_label_2
_geom_angle_atom_site_label_3
_geom_angle
_geom_angle_site_symmetry_1
_geom_angle_site_symmetry_3
_geom_angle_publ_flag
C14 N13 C18 120.0 . . ?
C14 N13 Pd3_3 123.8(14) . . ?
C18 N13 Pd3_3 115.5(14) . . ?
N13 C14 C15 120.0 . . ?
N13 C14 H14 120.0 . . ?
C15 C14 H14 120.0 . . ?
C16 C15 C14 120.0 . . ?
C16 C15 H15 120.0 . . ?
C14 C15 H15 120.0 . . ?
C15 C16 C17 120.0 . . ?
C15 C16 C9_1 117(2) . . ?
C17 C16 C9_1 123(2) . . ?
C18 C17 C16 120.0 . . ?
C18 C17 H17 120.0 . . ?
C16 C17 H17 120.0 . . ?
C17 C18 N13 120.0 . . ?
C17 C18 H18 120.0 . . ?
N13 C18 H18 120.0 . . ?
C2_1 N1_1 C6_1 120.0 . . ?
C2_1 N1_1 Pd4_3 122.8(10) . . ?
C6_1 N1_1 Pd4_3 115.7(11) . . ?
N1_1 C2_1 C3_1 120.0 . . ?
N1_1 C2_1 H2_1 120.0 . . ?
C3_1 C2_1 H2_1 120.0 . . ?
C2_1 C3_1 C4_1 120.0 . . ?
C2_1 C3_1 H3_1 120.0 . . ?
C4_1 C3_1 H3_1 120.0 . . ?
C5_1 C4_1 C3_1 120.0 . . ?
C5_1 C4_1 C7_1 127.0(19) . . ?
C3_1 C4_1 C7_1 113.0(19) . . ?
C6_1 C5_1 C4_1 120.0 . . ?
C6_1 C5_1 H5_1 120.0 . . ?
C4_1 C5_1 H5_1 120.0 . . ?
C5_1 C6_1 N1_1 120.0 . . ?
C5_1 C6_1 H6_1 120.0 . . ?
N1_1 C6_1 H6_1 120.0 . . ?
N8_1 C7_1 N12_1 122(3) . . ?
N8_1 C7_1 C4_1 122(3) . . ?
N12_1 C7_1 C4_1 114(3) . . ?
C7_1 N8_1 C9_1 118(3) . . ?
N10_1 C9_1 N8_1 119(3) . . ?
N10_1 C9_1 C16 122(3) . . ?
N8_1 C9_1 C16 119(3) . . ?
C11_1 N10_1 C9_1 122(3) . . ?
C7_1 N12_1 C11_1 114(3) . . ?
N10_1 C11_1 N12_1 122(3) . . ?
N10_1 C11_1 C22_1 128(3) . . ?
N12_1 C11_1 C22_1 110(3) . . ?
C24_1 N19_1 C20_1 123(3) . . ?
C24_1 N19_1 C25_1 118(3) . . ?
C20_1 N19_1 C25_1 119(3) . . ?
N19_1 C20_1 C21_1 117(3) . . ?
N19_1 C20_1 H20_1 121.3 . . ?
C21_1 C20_1 H20_1 121.3 . . ?
C22_1 C21_1 C20_1 119(3) . . ?
C22_1 C21_1 H21_1 120.5 . . ?
C20_1 C21_1 H21_1 120.5 . . ?
C23_1 C22_1 C21_1 119(3) . . ?
C23_1 C22_1 C11_1 115(3) . . ?
C21_1 C22_1 C11_1 126(3) . . ?
C22_1 C23_1 C24_1 118(3) . . ?
C22_1 C23_1 H23_1 121.0 . . ?
C24_1 C23_1 H23_1 121.0 . . ?
N19_1 C24_1 C23_1 123(3) . . ?
N19_1 C24_1 H24_1 118.6 . . ?
C23_1 C24_1 H24_1 118.6 . . ?
N19_1 C25_1 C26_1 108.8(19) . . ?
N19_1 C25_1 H25A_1 109.9 . . ?
C26_1 C25_1 H25A_1 109.9 . . ?
N19_1 C25_1 H25B_1 109.9 . . ?
C26_1 C25_1 H25B_1 109.9 . . ?
H25A_1 C25_1 H25B_1 108.3 . . ?
C27_1 C26_1 C31_1 120.0 . . ?
C27_1 C26_1 C25_1 124.8(17) . . ?
C31_1 C26_1 C25_1 115.2(17) . . ?
C26_1 C27_1 C28_1 120.0 . . ?
C26_1 C27_1 H27_1 120.0 . . ?
C28_1 C27_1 H27_1 120.0 . . ?
C29_1 C28_1 C27_1 120.0 . . ?
C29_1 C28_1 H28_1 120.0 . . ?
C27_1 C28_1 H28_1 120.0 . . ?
C28_1 C29_1 C30_1 120.0 . . ?
C28_1 C29_1 C32_1 121.1(15) . . ?
C30_1 C29_1 C32_1 118.8(15) . . ?
C31_1 C30_1 C29_1 120.0 . . ?
C31_1 C30_1 H30_1 120.0 . . ?
C29_1 C30_1 H30_1 120.0 . . ?
C30_1 C31_1 C26_1 120.0 . . ?
C30_1 C31_1 H31_1 120.0 . . ?
C26_1 C31_1 H31_1 120.0 . . ?
N33_1 C32_1 C29_1 110.4(19) . . ?
N33_1 C32_1 H32A_1 109.6 . . ?
C29_1 C32_1 H32A_1 109.6 . . ?
N33_1 C32_1 H32B_1 109.6 . . ?
C29_1 C32_1 H32B_1 109.6 . . ?
H32A_1 C32_1 H32B_1 108.1 . . ?
C34_1 N33_1 C38_1 122(2) . . ?
C34_1 N33_1 C32_1 123(2) . . ?
C38_1 N33_1 C32_1 113(2) . . ?
N33_1 C34_1 C35_1 127(2) . . ?
N33_1 C34_1 H34_1 116.4 . . ?
C35_1 C34_1 H34_1 116.4 . . ?
C36_1 C35_1 C34_1 114(2) . . ?
C36_1 C35_1 H35_1 122.8 . . ?
C34_1 C35_1 H35_1 122.8 . . ?
C35_1 C36_1 C37_1 122.5(18) . . ?
C35_1 C36_1 C39_1 120.7(19) . . ?
C37_1 C36_1 C39_1 116.8(19) . . ?
C38_1 C37_1 C36_1 116(2) . . ?
C38_1 C37_1 H37_1 121.8 . . ?
C36_1 C37_1 H37_1 121.8 . . ?
N33_1 C38_1 C37_1 117(2) . . ?
N33_1 C38_1 H38_1 121.6 . . ?
C37_1 C38_1 H38_1 121.6 . . ?
N40_1 C39_1 N44_1 129.0(17) . . ?
N40_1 C39_1 C36_1 115.7(19) . . ?
N44_1 C39_1 C36_1 115.3(19) . . ?
C41_1 N40_1 C39_1 114.1(18) . . ?
N40_1 C41_1 N42_1 126(2) . . ?
N40_1 C41_1 C54_1 117.9(19) . . ?
N42_1 C41_1 C54_1 115.8(18) . . ?
C41_1 N42_1 C43_1 114.6(17) . . ?
N44_1 C43_1 N42_1 123.8(16) . . ?
N44_1 C43_1 C48_1 116.4(18) . . ?
N42_1 C43_1 C48_1 119.7(17) . . ?
C39_1 N44_1 C43_1 111.8(16) . . ?
C46_1 N45_1 C50_1 119.6(19) . . ?
C46_1 N45_1 Pd4_3 124.2(17) . . ?
C50_1 N45_1 Pd4_3 114.2(16) . . ?
C47_1 C46_1 N45_1 122(2) . . ?
C47_1 C46_1 H46_1 119.2 . . ?
N45_1 C46_1 H46_1 119.2 . . ?
C46_1 C47_1 C48_1 125(2) . . ?
C46_1 C47_1 H47_1 117.4 . . ?
C48_1 C47_1 H47_1 117.4 . . ?
C47_1 C48_1 C49_1 116.9(19) . . ?
C47_1 C48_1 C43_1 123(2) . . ?
C49_1 C48_1 C43_1 119.4(18) . . ?
C48_1 C49_1 C50_1 121.5(19) . . ?
C48_1 C49_1 H49_1 119.3 . . ?
C50_1 C49_1 H49_1 119.3 . . ?
N45_1 C50_1 C49_1 115(2) . . ?
N45_1 C50_1 H50_1 122.7 . . ?
C49_1 C50_1 H50_1 122.7 . . ?
C56_1 N51_1 C52_1 115.7(17) . . ?
C56_1 N51_1 Pd1_3 120.1(13) . . ?
C52_1 N51_1 Pd1_3 124.0(12) . . ?
C53_1 C52_1 N51_1 123.7(18) . . ?
C53_1 C52_1 H52_1 118.1 . . ?
N51_1 C52_1 H52_1 118.1 . . ?
C52_1 C53_1 C54_1 119.5(19) . . ?
C52_1 C53_1 H53_1 120.3 . . ?
C54_1 C53_1 H53_1 120.3 . . ?
C55_1 C54_1 C53_1 121(2) . . ?
C55_1 C54_1 C41_1 117.3(19) . . ?
C53_1 C54_1 C41_1 122.1(18) . . ?
C54_1 C55_1 C56_1 117(2) . . ?
C54_1 C55_1 H55_1 121.3 . . ?
C56_1 C55_1 H55_1 121.3 . . ?
N51_1 C56_1 C55_1 122.8(18) . . ?
N51_1 C56_1 H56_1 118.6 . . ?
C55_1 C56_1 H56_1 118.6 . . ?
C2_2 N1_2 C6_2 120.0 . . ?
C2_2 N1_2 Pd3_3 120.6(10) . . ?
C6_2 N1_2 Pd3_3 119.3(10) . . ?
C3_2 C2_2 N1_2 120.0 . . ?
C3_2 C2_2 H2_2 120.0 . . ?
N1_2 C2_2 H2_2 120.0 . . ?
C2_2 C3_2 C4_2 120.0 . . ?
C2_2 C3_2 H3_2 120.0 . . ?
C4_2 C3_2 H3_2 120.0 . . ?
C5_2 C4_2 C3_2 120.0 . . ?
C5_2 C4_2 C23_2 117.9(14) . . ?
C3_2 C4_2 C23_2 121.9(14) . . ?
C4_2 C5_2 C6_2 120.0 . . ?
C4_2 C5_2 H5_2 120.0 . . ?
C6_2 C5_2 H5_2 120.0 . . ?
C5_2 C6_2 N1_2 120.0 . . ?
C5_2 C6_2 H6_2 120.0 . . ?
N1_2 C6_2 H6_2 120.0 . . ?
C14_2 N13_2 C18_2 120.0 . . ?
C14_2 N13_2 Pd2_3 119.7(7) . . ?
C18_2 N13_2 Pd2_3 118.8(7) . . ?
N13_2 C14_2 C15_2 120.0 . . ?
N13_2 C14_2 H14_2 120.0 . . ?
C15_2 C14_2 H14_2 120.0 . . ?
C16_2 C15_2 C14_2 120.0 . . ?
C16_2 C15_2 H15_2 120.0 . . ?
C14_2 C15_2 H15_2 120.0 . . ?
C17_2 C16_2 C15_2 120.0 . . ?
C17_2 C16_2 C19_2 118.5(11) . . ?
C15_2 C16_2 C19_2 121.5(11) . . ?
C16_2 C17_2 C18_2 120.0 . . ?
C16_2 C17_2 H17_2 120.0 . . ?
C18_2 C17_2 H17_2 120.0 . . ?
C17_2 C18_2 N13_2 120.0 . . ?
C17_2 C18_2 H18_2 120.0 . . ?
N13_2 C18_2 H18_2 120.0 . . ?
N20_2 C19_2 N24_2 121.0(15) . . ?
N20_2 C19_2 C16_2 119.5(16) . . ?
N24_2 C19_2 C16_2 119.3(16) . . ?
C19_2 N20_2 C21_2 115.7(17) . . ?
N22_2 C21_2 N20_2 127(2) . . ?
N22_2 C21_2 C28_2 119.7(19) . . ?
N20_2 C21_2 C28_2 113.6(18) . . ?
C21_2 N22_2 C23_2 115(2) . . ?
N22_2 C23_2 N24_2 125(2) . . ?
N22_2 C23_2 C4_2 120.6(19) . . ?
N24_2 C23_2 C4_2 114.0(18) . . ?
C23_2 N24_2 C19_2 115.7(17) . . ?
C30_2 N25_2 C26_2 116.0(18) . . ?
C30_2 N25_2 C31_2 119.4(18) . . ?
C26_2 N25_2 C31_2 124.5(18) . . ?
C27_2 C26_2 N25_2 126(2) . . ?
C27_2 C26_2 H26_2 116.9 . . ?
N25_2 C26_2 H26_2 116.9 . . ?
C26_2 C27_2 C28_2 117(2) . . ?
C26_2 C27_2 H27_2 121.5 . . ?
C28_2 C27_2 H27_2 121.5 . . ?
C29_2 C28_2 C27_2 119(2) . . ?
C29_2 C28_2 C21_2 122.8(19) . . ?
C27_2 C28_2 C21_2 118.0(18) . . ?
C28_2 C29_2 C30_2 122(2) . . ?
C28_2 C29_2 H29_2 118.8 . . ?
C30_2 C29_2 H29_2 118.8 . . ?
N25_2 C30_2 C29_2 119(2) . . ?
N25_2 C30_2 H30_2 120.7 . . ?
C29_2 C30_2 H30_2 120.7 . . ?
N25_2 C31_2 C32_2 115.5(18) . . ?
N25_2 C31_2 H31A_2 108.4 . . ?
C32_2 C31_2 H31A_2 108.4 . . ?
N25_2 C31_2 H31B_2 108.4 . . ?
C32_2 C31_2 H31B_2 108.4 . . ?
H31A_2 C31_2 H31B_2 107.5 . . ?
C33_2 C32_2 C37_2 120.0 . . ?
C33_2 C32_2 C31_2 125.2(14) . . ?
C37_2 C32_2 C31_2 114.5(13) . . ?
C32_2 C33_2 C34_2 120.0 . . ?
C32_2 C33_2 H33_2 120.0 . . ?
C34_2 C33_2 H33_2 120.0 . . ?
C33_2 C34_2 C35_2 120.0 . . ?
C33_2 C34_2 H34_2 120.0 . . ?
C35_2 C34_2 H34_2 120.0 . . ?
C36_2 C35_2 C34_2 120.0 . . ?
C36_2 C35_2 C38_2 121.2(11) . . ?
C34_2 C35_2 C38_2 118.3(11) . . ?
C35_2 C36_2 C37_2 120.0 . . ?
C35_2 C36_2 H36_2 120.0 . . ?
C37_2 C36_2 H36_2 120.0 . . ?
C36_2 C37_2 C32_2 120.0 . . ?
C36_2 C37_2 H37_2 120.0 . . ?
C32_2 C37_2 H37_2 120.0 . . ?
N39_2 C38_2 C35_2 110.4(14) . . ?
N39_2 C38_2 H38A_2 109.6 . . ?
C35_2 C38_2 H38A_2 109.6 . . ?
N39_2 C38_2 H38B_2 109.6 . . ?
C35_2 C38_2 H38B_2 109.6 . . ?
H38A_2 C38_2 H38B_2 108.1 . . ?
C44_2 N39_2 C40_2 121.1(17) . . ?
C44_2 N39_2 C38_2 122.6(17) . . ?
C40_2 N39_2 C38_2 116.1(17) . . ?
C41_2 C40_2 N39_2 116.7(19) . . ?
C41_2 C40_2 H40_2 121.7 . . ?
N39_2 C40_2 H40_2 121.7 . . ?
C42_2 C41_2 C40_2 121(2) . . ?
C42_2 C41_2 H41_2 119.4 . . ?
C40_2 C41_2 H41_2 119.4 . . ?
C41_2 C42_2 C43_2 120.2(18) . . ?
C41_2 C42_2 C45_2 120.5(18) . . ?
C43_2 C42_2 C45_2 118.9(18) . . ?
C44_2 C43_2 C42_2 120.0(19) . . ?
C44_2 C43_2 H43_2 120.0 . . ?
C42_2 C43_2 H43_2 120.0 . . ?
C43_2 C44_2 N39_2 120.3(19) . . ?
C43_2 C44_2 H44_2 119.9 . . ?
N39_2 C44_2 H44_2 119.9 . . ?
N46_2 C45_2 N50_2 128.5(18) . . ?
N46_2 C45_2 C42_2 114.5(18) . . ?
N50_2 C45_2 C42_2 116.9(17) . . ?
C45_2 N46_2 C47_2 110.6(16) . . ?
N48_2 C47_2 N46_2 127.9(17) . . ?
N48_2 C47_2 C54_2 117.5(17) . . ?
N46_2 C47_2 C54_2 114.6(17) . . ?
C47_2 N48_2 C49_2 111.0(16) . . ?
N50_2 C49_2 N48_2 128.1(17) . . ?
N50_2 C49_2 C60_2 117.7(16) . . ?
N48_2 C49_2 C60_2 113.6(15) . . ?
C49_2 N50_2 C45_2 113.4(16) . . ?
C52_2 N51_2 C56_2 118.3(17) . . ?
C52_2 N51_2 Pd2_3 124.7(14) . . ?
C56_2 N51_2 Pd2_3 115.1(13) . . ?
C53_2 C52_2 N51_2 125(2) . . ?
C53_2 C52_2 H52_2 117.7 . . ?
N51_2 C52_2 H52_2 117.7 . . ?
C52_2 C53_2 C54_2 120.7(19) . . ?
C52_2 C53_2 H53_2 119.7 . . ?
C54_2 C53_2 H53_2 119.7 . . ?
C53_2 C54_2 C55_2 118.1(17) . . ?
C53_2 C54_2 C47_2 121.7(18) . . ?
C55_2 C54_2 C47_2 120.2(17) . . ?
C54_2 C55_2 C56_2 120.8(18) . . ?
C54_2 C55_2 H55_2 119.6 . . ?
C56_2 C55_2 H55_2 119.6 . . ?
N51_2 C56_2 C55_2 117(2) . . ?
N51_2 C56_2 H56_2 121.6 . . ?
C55_2 C56_2 H56_2 121.6 . . ?
C58_2 N57_2 C62_2 120.0 . . ?
C58_2 N57_2 Pd1_3 116.3(6) . . ?
C62_2 N57_2 Pd1_3 123.6(6) . . ?
N57_2 C58_2 C59_2 120.0 . . ?
N57_2 C58_2 H58_2 120.0 . . ?
C59_2 C58_2 H58_2 120.0 . . ?
C58_2 C59_2 C60_2 120.0 . . ?
C58_2 C59_2 H59_2 120.0 . . ?
C60_2 C59_2 H59_2 120.0 . . ?
C59_2 C60_2 C61_2 120.0 . . ?
C59_2 C60_2 C49_2 116.0(11) . . ?
C61_2 C60_2 C49_2 123.9(11) . . ?
C62_2 C61_2 C60_2 120.0 . . ?
C62_2 C61_2 H61_2 120.0 . . ?
C60_2 C61_2 H61_2 120.0 . . ?
C61_2 C62_2 N57_2 120.0 . . ?
C61_2 C62_2 H62_2 120.0 . . ?
N57_2 C62_2 H62_2 120.0 . . ?
C2_3 N1_3 C3_3 102.3(19) . . ?
C2_3 N1_3 C4_3 106.5(18) . . ?
C3_3 N1_3 C4_3 109.5(17) . . ?
C2_3 N1_3 Pd1_3 124.0(15) . . ?
C3_3 N1_3 Pd1_3 111.8(14) . . ?
C4_3 N1_3 Pd1_3 102.2(12) . . ?
N51_1 Pd1_3 N57_2 84.6(5) . . ?
N51_1 Pd1_3 N6_3 95.4(7) . . ?
N57_2 Pd1_3 N6_3 177.5(6) . . ?
N51_1 Pd1_3 N1_3 177.7(6) . . ?
N57_2 Pd1_3 N1_3 93.0(6) . . ?
N6_3 Pd1_3 N1_3 86.9(7) . . ?
N1_3 C2_3 H2A_3 109.5 . . ?
N1_3 C2_3 H2B_3 109.5 . . ?
H2A_3 C2_3 H2B_3 109.5 . . ?
N1_3 C2_3 H2C_3 109.5 . . ?
H2A_3 C2_3 H2C_3 109.5 . . ?
H2B_3 C2_3 H2C_3 109.5 . . ?
N22_3 Pd2_3 N51_2 178.0(8) . . ?
N22_3 Pd2_3 N13_2 95.2(6) . . ?
N51_2 Pd2_3 N13_2 84.6(6) . . ?
N22_3 Pd2_3 N17_3 84.6(7) . . ?
N51_2 Pd2_3 N17_3 95.5(6) . . ?
N13_2 Pd2_3 N17_3 178.6(7) . . ?
N1_3 C3_3 H3A_3 109.5 . . ?
N1_3 C3_3 H3AB_3 109.5 . . ?
H3A_3 C3_3 H3AB_3 109.5 . . ?
N1_3 C3_3 H3AC_3 109.5 . . ?
H3A_3 C3_3 H3AC_3 109.5 . . ?
H3AB_3 C3_3 H3AC_3 109.5 . . ?
N13 Pd3_3 N30_3 177.8(9) . . ?
N13 Pd3_3 N1_2 86.2(6) . . ?
N30_3 Pd3_3 N1_2 94.9(7) . . ?
N13 Pd3_3 N25_3 94.3(9) . . ?
N30_3 Pd3_3 N25_3 84.5(9) . . ?
N1_2 Pd3_3 N25_3 179.3(9) . . ?
C5_3 C4_3 N1_3 112(2) . . ?
C5_3 C4_3 H4A_3 109.1 . . ?
N1_3 C4_3 H4A_3 109.1 . . ?
C5_3 C4_3 H4AB_3 109.1 . . ?
N1_3 C4_3 H4AB_3 109.1 . . ?
H4A_3 C4_3 H4AB_3 107.9 . . ?
N9_3 Pd4_3 N14_3 86.0(10) . . ?
N9_3 Pd4_3 N45_1 92.8(8) . . ?
N14_3 Pd4_3 N45_1 176.6(10) . . ?
N9_3 Pd4_3 N1_1 175.0(7) . . ?
N14_3 Pd4_3 N1_1 91.4(9) . . ?
N45_1 Pd4_3 N1_1 89.5(7) . . ?
C4_3 C5_3 N6_3 107(2) . . ?
C4_3 C5_3 H5A_3 110.3 . . ?
N6_3 C5_3 H5A_3 110.3 . . ?
C4_3 C5_3 H5AB_3 110.3 . . ?
N6_3 C5_3 H5AB_3 110.3 . . ?
H5A_3 C5_3 H5AB_3 108.5 . . ?
C7_3 N6_3 C8_3 103.2(19) . . ?
C7_3 N6_3 C5_3 110.7(19) . . ?
C8_3 N6_3 C5_3 108.3(18) . . ?
C7_3 N6_3 Pd1_3 110.7(14) . . ?
C8_3 N6_3 Pd1_3 114.4(14) . . ?
C5_3 N6_3 Pd1_3 109.3(13) . . ?
N6_3 C7_3 H7A_3 109.5 . . ?
N6_3 C7_3 H7B_3 109.5 . . ?
H7A_3 C7_3 H7B_3 109.5 . . ?
N6_3 C7_3 H7C_3 109.5 . . ?
H7A_3 C7_3 H7C_3 109.5 . . ?
H7B_3 C7_3 H7C_3 109.5 . . ?
N6_3 C8_3 H8A_3 109.5 . . ?
N6_3 C8_3 H8AB_3 109.5 . . ?
H8A_3 C8_3 H8AB_3 109.5 . . ?
N6_3 C8_3 H8AC_3 109.5 . . ?
H8A_3 C8_3 H8AC_3 109.5 . . ?
H8AB_3 C8_3 H8AC_3 109.5 . . ?
C12_3 N9_3 C11_3 111.6(18) . . ?
C12_3 N9_3 C10_3 113.3(17) . . ?
C11_3 N9_3 C10_3 104(2) . . ?
C12_3 N9_3 Pd4_3 105.8(19) . . ?
C11_3 N9_3 Pd4_3 109.9(17) . . ?
C10_3 N9_3 Pd4_3 112.7(15) . . ?
N9_3 C10_3 H10A_3 109.5 . . ?
N9_3 C10_3 H10B_3 109.5 . . ?
H10A_3 C10_3 H10B_3 109.5 . . ?
N9_3 C10_3 H10C_3 109.5 . . ?
H10A_3 C10_3 H10C_3 109.5 . . ?
H10B_3 C10_3 H10C_3 109.5 . . ?
N9_3 C11_3 H11A_3 109.5 . . ?
N9_3 C11_3 H11B_3 109.5 . . ?
H11A_3 C11_3 H11B_3 109.5 . . ?
N9_3 C11_3 H11C_3 109.5 . . ?
H11A_3 C11_3 H11C_3 109.5 . . ?
H11B_3 C11_3 H11C_3 109.5 . . ?
C13_3 C12_3 N9_3 114(3) . . ?
C13_3 C12_3 H12A_3 108.6 . . ?
N9_3 C12_3 H12A_3 108.6 . . ?
C13_3 C12_3 H12B_3 108.6 . . ?
N9_3 C12_3 H12B_3 108.6 . . ?
H12A_3 C12_3 H12B_3 107.6 . . ?
C12_3 C13_3 N14_3 114(3) . . ?
C12_3 C13_3 H13A_3 108.8 . . ?
N14_3 C13_3 H13A_3 108.8 . . ?
C12_3 C13_3 H13B_3 108.8 . . ?
N14_3 C13_3 H13B_3 108.8 . . ?
H13A_3 C13_3 H13B_3 107.7 . . ?
C16_3 N14_3 C13_3 107(3) . . ?
C16_3 N14_3 C15_3 111(2) . . ?
C13_3 N14_3 C15_3 102(2) . . ?
C16_3 N14_3 Pd4_3 110.7(18) . . ?
C13_3 N14_3 Pd4_3 106(2) . . ?
C15_3 N14_3 Pd4_3 119.3(19) . . ?
N14_3 C15_3 H15A_3 109.5 . . ?
N14_3 C15_3 H15B_3 109.5 . . ?
H15A_3 C15_3 H15B_3 109.5 . . ?
N14_3 C15_3 H15C_3 109.5 . . ?
H15A_3 C15_3 H15C_3 109.5 . . ?
H15B_3 C15_3 H15C_3 109.5 . . ?
N14_3 C16_3 H16A_3 109.5 . . ?
N14_3 C16_3 H16B_3 109.5 . . ?
H16A_3 C16_3 H16B_3 109.5 . . ?
N14_3 C16_3 H16C_3 109.5 . . ?
H16A_3 C16_3 H16C_3 109.5 . . ?
H16B_3 C16_3 H16C_3 109.5 . . ?
C20_3 N17_3 C19_3 108.8(18) . . ?
C20_3 N17_3 C18_3 109.6(17) . . ?
C19_3 N17_3 C18_3 105.2(16) . . ?
C20_3 N17_3 Pd2_3 110.6(12) . . ?
C19_3 N17_3 Pd2_3 114.3(14) . . ?
C18_3 N17_3 Pd2_3 108.2(13) . . ?
N17_3 C18_3 H18A_3 109.5 . . ?
N17_3 C18_3 H18B_3 109.5 . . ?
H18A_3 C18_3 H18B_3 109.5 . . ?
N17_3 C18_3 H18C_3 109.5 . . ?
H18A_3 C18_3 H18C_3 109.5 . . ?
H18B_3 C18_3 H18C_3 109.5 . . ?
N17_3 C19_3 H19A_3 109.5 . . ?
N17_3 C19_3 H19B_3 109.5 . . ?
H19A_3 C19_3 H19B_3 109.5 . . ?
N17_3 C19_3 H19C_3 109.5 . . ?
H19A_3 C19_3 H19C_3 109.5 . . ?
H19B_3 C19_3 H19C_3 109.5 . . ?
C21_3 C20_3 N17_3 113.6(17) . . ?
C21_3 C20_3 H20A_3 108.8 . . ?
N17_3 C20_3 H20A_3 108.8 . . ?
C21_3 C20_3 H20B_3 108.8 . . ?
N17_3 C20_3 H20B_3 108.8 . . ?
H20A_3 C20_3 H20B_3 107.7 . . ?
C20_3 C21_3 N22_3 117.4(17) . . ?
C20_3 C21_3 H21A_3 108.0 . . ?
N22_3 C21_3 H21A_3 108.0 . . ?
C20_3 C21_3 H21B_3 108.0 . . ?
N22_3 C21_3 H21B_3 108.0 . . ?
H21A_3 C21_3 H21B_3 107.2 . . ?
C21_3 N22_3 C23_3 109.1(11) . . ?
C21_3 N22_3 C24_3 109.0(12) . . ?
C23_3 N22_3 C24_3 104.5(13) . . ?
C21_3 N22_3 Pd2_3 109.6(12) . . ?
C23_3 N22_3 Pd2_3 114.3(13) . . ?
C24_3 N22_3 Pd2_3 110.1(13) . . ?
N22_3 C23_3 H23A_3 109.5 . . ?
N22_3 C23_3 H23B_3 109.5 . . ?
H23A_3 C23_3 H23B_3 109.5 . . ?
N22_3 C23_3 H23C_3 109.5 . . ?
H23A_3 C23_3 H23C_3 109.5 . . ?
H23B_3 C23_3 H23C_3 109.5 . . ?
N22_3 C24_3 H24A_3 109.5 . . ?
N22_3 C24_3 H24B_3 109.5 . . ?
H24A_3 C24_3 H24B_3 109.5 . . ?
N22_3 C24_3 H24C_3 109.5 . . ?
H24A_3 C24_3 H24C_3 109.5 . . ?
H24B_3 C24_3 H24C_3 109.5 . . ?
C28_3 N25_3 C27_3 114.8(18) . . ?
C28_3 N25_3 C26_3 109.4(18) . . ?
C27_3 N25_3 C26_3 106(2) . . ?
C28_3 N25_3 Pd3_3 104.2(17) . . ?
C27_3 N25_3 Pd3_3 113.8(17) . . ?
C26_3 N25_3 Pd3_3 108.1(15) . . ?
N25_3 C26_3 H26A_3 109.5 . . ?
N25_3 C26_3 H26B_3 109.5 . . ?
H26A_3 C26_3 H26B_3 109.5 . . ?
N25_3 C26_3 H26C_3 109.5 . . ?
H26A_3 C26_3 H26C_3 109.5 . . ?
H26B_3 C26_3 H26C_3 109.5 . . ?
N25_3 C27_3 H27A_3 109.5 . . ?
N25_3 C27_3 H27B_3 109.5 . . ?
H27A_3 C27_3 H27B_3 109.5 . . ?
N25_3 C27_3 H27C_3 109.5 . . ?
H27A_3 C27_3 H27C_3 109.5 . . ?
H27B_3 C27_3 H27C_3 109.5 . . ?
N25_3 C28_3 C29_3 107(2) . . ?
N25_3 C28_3 H28A_3 110.4 . . ?
C29_3 C28_3 H28A_3 110.4 . . ?
N25_3 C28_3 H28B_3 110.4 . . ?
C29_3 C28_3 H28B_3 110.4 . . ?
H28A_3 C28_3 H28B_3 108.6 . . ?
N30_3 C29_3 C28_3 108(2) . . ?
N30_3 C29_3 H29A_3 110.1 . . ?
C28_3 C29_3 H29A_3 110.1 . . ?
N30_3 C29_3 H29B_3 110.1 . . ?
C28_3 C29_3 H29B_3 110.1 . . ?
H29A_3 C29_3 H29B_3 108.4 . . ?
C29_3 N30_3 C32_3 109.4(14) . . ?
C29_3 N30_3 C31_3 109.6(14) . . ?
C32_3 N30_3 C31_3 104.2(16) . . ?
C29_3 N30_3 Pd3_3 105.1(17) . . ?
C32_3 N30_3 Pd3_3 114.5(13) . . ?
C31_3 N30_3 Pd3_3 114.0(14) . . ?
N30_3 C31_3 H31A_3 109.5 . . ?
N30_3 C31_3 H31B_3 109.5 . . ?
H31A_3 C31_3 H31B_3 109.5 . . ?
N30_3 C31_3 H31C_3 109.5 . . ?
H31A_3 C31_3 H31C_3 109.5 . . ?
H31B_3 C31_3 H31C_3 109.5 . . ?
N30_3 C32_3 H32A_3 109.5 . . ?
N30_3 C32_3 H32B_3 109.5 . . ?
H32A_3 C32_3 H32B_3 109.5 . . ?
N30_3 C32_3 H32C_3 109.5 . . ?
H32A_3 C32_3 H32C_3 109.5 . . ?
H32B_3 C32_3 H32C_3 109.5 . . ?
O1_4 W1_4 O2_4 100.1(7) . . ?
O1_4 W1_4 O5_4 103.8(6) . . ?
O2_4 W1_4 O5_4 87.7(6) . . ?
O1_4 W1_4 O3_4 103.0(6) . . ?
O2_4 W1_4 O3_4 85.4(6) . . ?
O5_4 W1_4 O3_4 153.1(5) . . ?
O1_4 W1_4 O4_4 107.1(7) . . ?
O2_4 W1_4 O4_4 152.7(5) . . ?
O5_4 W1_4 O4_4 88.3(6) . . ?
O3_4 W1_4 O4_4 86.1(5) . . ?
O1_4 W1_4 O9_4 176.8(7) . . ?
O2_4 W1_4 O9_4 76.8(5) . . ?
O5_4 W1_4 O9_4 76.7(5) . . ?
O3_4 W1_4 O9_4 76.4(5) . . ?
O4_4 W1_4 O9_4 76.0(5) . . ?
O6_4 W2_4 O15_4 98.8(6) . . ?
O6_4 W2_4 O8_4 103.3(6) . . ?
O15_4 W2_4 O8_4 87.1(5) . . ?
O6_4 W2_4 O7_4 101.7(6) . . ?
O15_4 W2_4 O7_4 88.4(5) . . ?
O8_4 W2_4 O7_4 155.0(5) . . ?
O6_4 W2_4 O2_4 99.2(6) . . ?
O15_4 W2_4 O2_4 162.0(6) . . ?
O8_4 W2_4 O2_4 89.0(5) . . ?
O7_4 W2_4 O2_4 87.7(6) . . ?
O6_4 W2_4 O9_4 172.4(5) . . ?
O15_4 W2_4 O9_4 88.8(5) . . ?
O8_4 W2_4 O9_4 77.2(4) . . ?
O7_4 W2_4 O9_4 78.1(5) . . ?
O2_4 W2_4 O9_4 73.2(5) . . ?
W1_4 O2_4 W2_4 117.4(6) . . ?
O14_4 W3_4 O16_4 97.4(6) . . ?
O14_4 W3_4 O5_4 98.2(6) . . ?
O16_4 W3_4 O5_4 163.9(5) . . ?
O14_4 W3_4 O13_4 106.1(7) . . ?
O16_4 W3_4 O13_4 91.4(5) . . ?
O5_4 W3_4 O13_4 87.6(6) . . ?
O14_4 W3_4 O7_4 100.1(7) . . ?
O16_4 W3_4 O7_4 86.7(6) . . ?
O5_4 W3_4 O7_4 87.2(6) . . ?
O13_4 W3_4 O7_4 153.7(5) . . ?
O14_4 W3_4 O9_4 172.0(6) . . ?
O16_4 W3_4 O9_4 89.7(5) . . ?
O5_4 W3_4 O9_4 74.4(5) . . ?
O13_4 W3_4 O9_4 77.1(5) . . ?
O7_4 W3_4 O9_4 76.7(5) . . ?
W1_4 O3_4 W5_4 116.4(6) . . ?
O12_4 W4_4 O4_4 95.4(6) . . ?
O12_4 W4_4 O18_4 100.6(6) . . ?
O4_4 W4_4 O18_4 164.0(6) . . ?
O12_4 W4_4 O13_4 103.0(6) . . ?
O4_4 W4_4 O13_4 89.0(5) . . ?
O18_4 W4_4 O13_4 88.6(5) . . ?
O12_4 W4_4 O11_4 104.9(5) . . ?
O4_4 W4_4 O11_4 86.4(5) . . ?
O18_4 W4_4 O11_4 88.3(5) . . ?
O13_4 W4_4 O11_4 151.9(5) . . ?
O12_4 W4_4 O9_4 169.7(6) . . ?
O4_4 W4_4 O9_4 74.4(5) . . ?
O18_4 W4_4 O9_4 89.7(5) . . ?
O13_4 W4_4 O9_4 76.9(5) . . ?
O11_4 W4_4 O9_4 75.2(4) . . ?
W4_4 O4_4 W1_4 117.9(7) . . ?
O10_4 W5_4 O17_4 102.2(5) . . ?
O10_4 W5_4 O11_4 102.9(5) . . ?
O17_4 W5_4 O11_4 87.3(5) . . ?
O10_4 W5_4 O8_4 103.9(5) . . ?
O17_4 W5_4 O8_4 87.1(5) . . ?
O11_4 W5_4 O8_4 153.1(5) . . ?
O10_4 W5_4 O3_4 96.3(5) . . ?
O17_4 W5_4 O3_4 161.5(5) . . ?
O11_4 W5_4 O3_4 87.8(5) . . ?
O8_4 W5_4 O3_4 89.3(5) . . ?
O10_4 W5_4 O9_4 170.7(5) . . ?
O17_4 W5_4 O9_4 87.1(5) . . ?
O11_4 W5_4 O9_4 76.8(5) . . ?
O8_4 W5_4 O9_4 76.7(5) . . ?
O3_4 W5_4 O9_4 74.4(5) . . ?
W1_4 O5_4 W3_4 116.9(6) . . ?
O23_4 W6_4 O21_4 101.7(5) . . ?
O23_4 W6_4 O24_4 104.7(6) . . ?
O21_4 W6_4 O24_4 153.6(5) . . ?
O23_4 W6_4 O15_4 96.4(6) . . ?
O21_4 W6_4 O15_4 89.3(5) . . ?
O24_4 W6_4 O15_4 88.8(5) . . ?
O23_4 W6_4 O32_4 99.1(6) . . ?
O21_4 W6_4 O32_4 88.5(5) . . ?
O24_4 W6_4 O32_4 86.3(5) . . ?
O15_4 W6_4 O32_4 164.5(5) . . ?
O23_4 W6_4 O22_4 174.2(5) . . ?
O21_4 W6_4 O22_4 75.7(4) . . ?
O24_4 W6_4 O22_4 77.9(5) . . ?
O15_4 W6_4 O22_4 88.8(5) . . ?
O32_4 W6_4 O22_4 75.8(5) . . ?
O26_4 W7_4 O16_4 99.2(6) . . ?
O26_4 W7_4 O27_4 97.2(6) . . ?
O16_4 W7_4 O27_4 163.6(5) . . ?
O26_4 W7_4 O24_4 101.4(6) . . ?
O16_4 W7_4 O24_4 86.7(5) . . ?
O27_4 W7_4 O24_4 89.5(6) . . ?
O26_4 W7_4 O25_4 104.9(6) . . ?
O16_4 W7_4 O25_4 90.5(5) . . ?
O27_4 W7_4 O25_4 85.9(5) . . ?
O24_4 W7_4 O25_4 153.7(5) . . ?
O26_4 W7_4 O22_4 172.2(5) . . ?
O16_4 W7_4 O22_4 87.9(5) . . ?
O27_4 W7_4 O22_4 75.8(5) . . ?
O24_4 W7_4 O22_4 75.5(5) . . ?
O25_4 W7_4 O22_4 78.2(5) . . ?
W2_4 O7_4 W3_4 115.0(6) . . ?
O19_4 W8_4 O17_4 101.1(5) . . ?
O19_4 W8_4 O21_4 103.1(5) . . ?
O17_4 W8_4 O21_4 86.9(5) . . ?
O19_4 W8_4 O20_4 105.3(5) . . ?
O17_4 W8_4 O20_4 89.2(5) . . ?
O21_4 W8_4 O20_4 151.5(5) . . ?
O19_4 W8_4 O31_4 96.1(5) . . ?
O17_4 W8_4 O31_4 162.8(5) . . ?
O21_4 W8_4 O31_4 88.4(5) . . ?
O20_4 W8_4 O31_4 87.1(5) . . ?
O19_4 W8_4 O22_4 172.5(5) . . ?
O17_4 W8_4 O22_4 86.1(5) . . ?
O21_4 W8_4 O22_4 74.7(5) . . ?
O20_4 W8_4 O22_4 76.8(5) . . ?
O31_4 W8_4 O22_4 76.7(5) . . ?
W2_4 O8_4 W5_4 116.5(6) . . ?
O30_4 W9_4 O18_4 100.7(6) . . ?
O30_4 W9_4 O29_4 96.0(6) . . ?
O18_4 W9_4 O29_4 163.1(5) . . ?
O30_4 W9_4 O20_4 102.9(5) . . ?
O18_4 W9_4 O20_4 86.7(5) . . ?
O29_4 W9_4 O20_4 87.0(5) . . ?
O30_4 W9_4 O25_4 103.5(5) . . ?
O18_4 W9_4 O25_4 90.0(5) . . ?
O29_4 W9_4 O25_4 88.7(5) . . ?
O20_4 W9_4 O25_4 153.6(5) . . ?
O30_4 W9_4 O22_4 171.5(5) . . ?
O18_4 W9_4 O22_4 87.5(5) . . ?
O29_4 W9_4 O22_4 75.7(5) . . ?
O20_4 W9_4 O22_4 75.3(4) . . ?
O25_4 W9_4 O22_4 78.3(5) . . ?
W1_4 O9_4 W5_4 92.8(4) . . ?
W1_4 O9_4 W3_4 91.9(4) . . ?
W5_4 O9_4 W3_4 175.3(6) . . ?
W1_4 O9_4 W2_4 92.6(4) . . ?
W5_4 O9_4 W2_4 89.6(4) . . ?
W3_4 O9_4 W2_4 90.1(4) . . ?
W1_4 O9_4 W4_4 91.7(4) . . ?
W5_4 O9_4 W4_4 90.3(4) . . ?
W3_4 O9_4 W4_4 89.6(4) . . ?
W2_4 O9_4 W4_4 175.7(6) . . ?
O28_4 W10_4 O27_4 104.4(6) . . ?
O28_4 W10_4 O32_4 101.3(6) . . ?
O27_4 W10_4 O32_4 87.9(5) . . ?
O28_4 W10_4 O31_4 101.7(5) . . ?
O27_4 W10_4 O31_4 153.9(5) . . ?
O32_4 W10_4 O31_4 88.2(5) . . ?
O28_4 W10_4 O29_4 106.8(6) . . ?
O27_4 W10_4 O29_4 84.9(5) . . ?
O32_4 W10_4 O29_4 151.9(5) . . ?
O31_4 W10_4 O29_4 86.4(5) . . ?
O28_4 W10_4 O22_4 176.1(6) . . ?
O27_4 W10_4 O22_4 77.0(5) . . ?
O32_4 W10_4 O22_4 75.0(5) . . ?
O31_4 W10_4 O22_4 77.1(4) . . ?
O29_4 W10_4 O22_4 76.9(5) . . ?
W5_4 O11_4 W4_4 117.7(6) . . ?
W4_4 O13_4 W3_4 116.3(6) . . ?
W2_4 O15_4 W6_4 174.3(8) . . ?
W3_4 O16_4 W7_4 172.5(7) . . ?
W5_4 O17_4 W8_4 170.2(7) . . ?
W9_4 O18_4 W4_4 173.9(7) . . ?
W9_4 O20_4 W8_4 117.8(6) . . ?
W6_4 O21_4 W8_4 117.6(5) . . ?
W6_4 O22_4 W8_4 92.0(4) . . ?
W6_4 O22_4 W10_4 92.4(4) . . ?
W8_4 O22_4 W10_4 91.8(4) . . ?
W6_4 O22_4 W7_4 90.1(4) . . ?
W8_4 O22_4 W7_4 177.3(6) . . ?
W10_4 O22_4 W7_4 89.7(4) . . ?
W6_4 O22_4 W9_4 177.2(6) . . ?
W8_4 O22_4 W9_4 90.0(4) . . ?
W10_4 O22_4 W9_4 89.5(4) . . ?
W7_4 O22_4 W9_4 87.8(4) . . ?
W6_4 O24_4 W7_4 116.5(7) . . ?
W9_4 O25_4 W7_4 115.6(6) . . ?
W10_4 O27_4 W7_4 117.5(6) . . ?
W9_4 O29_4 W10_4 117.9(6) . . ?
W10_4 O31_4 W8_4 114.3(6) . . ?
W6_4 O32_4 W10_4 116.8(6) . . ?
O2_5 N1_5 O4_5 120.6(13) . . ?
O2_5 N1_5 O3_5 119.6(13) . . ?
O4_5 N1_5 O3_5 119.8(13) . . ?

loop_
_geom_bond_atom_site_label_1
_geom_bond_atom_site_label_2
_geom_bond_distance
_geom_bond_site_symmetry_2
_geom_bond_publ_flag
N13 C14 1.3900 . ?
N13 C18 1.3900 . ?
N13 Pd3_3 1.977(15) . ?
C14 C15 1.3900 . ?
C14 H14 0.9500 . ?
C15 C16 1.3900 . ?
C15 H15 0.9500 . ?
C16 C17 1.3900 . ?
C16 C9_1 1.49(3) . ?
C17 C18 1.3900 . ?
C17 H17 0.9500 . ?
C18 H18 0.9500 . ?
N1_1 C2_1 1.3900 . ?
N1_1 C6_1 1.3900 . ?
N1_1 Pd4_3 2.061(12) . ?
C2_1 C3_1 1.3900 . ?
C2_1 H2_1 0.9500 . ?
C3_1 C4_1 1.3900 . ?
C3_1 H3_1 0.9500 . ?
C4_1 C5_1 1.3900 . ?
C4_1 C7_1 1.44(3) . ?
C5_1 C6_1 1.3900 . ?
C5_1 H5_1 0.9500 . ?
C6_1 H6_1 0.9500 . ?
C7_1 N8_1 1.29(3) . ?
C7_1 N12_1 1.33(3) . ?
N8_1 C9_1 1.44(3) . ?
C9_1 N10_1 1.30(3) . ?
N10_1 C11_1 1.22(3) . ?
N12_1 C11_1 1.46(3) . ?
C11_1 C22_1 1.49(4) . ?
N19_1 C24_1 1.21(3) . ?
N19_1 C20_1 1.30(3) . ?
N19_1 C25_1 1.53(3) . ?
C20_1 C21_1 1.46(3) . ?
C20_1 H20_1 0.9500 . ?
C21_1 C22_1 1.36(3) . ?
C21_1 H21_1 0.9500 . ?
C22_1 C23_1 1.30(3) . ?
C23_1 C24_1 1.44(3) . ?
C23_1 H23_1 0.9500 . ?
C24_1 H24_1 0.9500 . ?
C25_1 C26_1 1.55(3) . ?
C25_1 H25A_1 0.9900 . ?
C25_1 H25B_1 0.9900 . ?
C26_1 C27_1 1.3900 . ?
C26_1 C31_1 1.3900 . ?
C27_1 C28_1 1.3900 . ?
C27_1 H27_1 0.9500 . ?
C28_1 C29_1 1.3900 . ?
C28_1 H28_1 0.9500 . ?
C29_1 C30_1 1.3900 . ?
C29_1 C32_1 1.51(3) . ?
C30_1 C31_1 1.3900 . ?
C30_1 H30_1 0.9500 . ?
C31_1 H31_1 0.9500 . ?
C32_1 N33_1 1.47(3) . ?
C32_1 H32A_1 0.9900 . ?
C32_1 H32B_1 0.9900 . ?
N33_1 C34_1 1.29(3) . ?
N33_1 C38_1 1.40(3) . ?
C34_1 C35_1 1.36(3) . ?
C34_1 H34_1 0.9500 . ?
C35_1 C36_1 1.36(3) . ?
C35_1 H35_1 0.9500 . ?
C36_1 C37_1 1.49(3) . ?
C36_1 C39_1 1.505(16) . ?
C37_1 C38_1 1.42(3) . ?
C37_1 H37_1 0.9500 . ?
C38_1 H38_1 0.9500 . ?
C39_1 N40_1 1.31(2) . ?
C39_1 N44_1 1.34(2) . ?
N40_1 C41_1 1.28(2) . ?
C41_1 N42_1 1.35(2) . ?
C41_1 C54_1 1.46(3) . ?
N42_1 C43_1 1.36(2) . ?
C43_1 N44_1 1.36(2) . ?
C43_1 C48_1 1.510(16) . ?
N45_1 C46_1 1.33(3) . ?
N45_1 C50_1 1.42(3) . ?
N45_1 Pd4_3 2.049(18) . ?
C46_1 C47_1 1.31(3) . ?
C46_1 H46_1 0.9500 . ?
C47_1 C48_1 1.32(3) . ?
C47_1 H47_1 0.9500 . ?
C48_1 C49_1 1.35(3) . ?
C49_1 C50_1 1.46(3) . ?
C49_1 H49_1 0.9500 . ?
C50_1 H50_1 0.9500 . ?
N51_1 C56_1 1.37(2) . ?
N51_1 C52_1 1.37(2) . ?
N51_1 Pd1_3 2.022(16) . ?
C52_1 C53_1 1.33(2) . ?
C52_1 H52_1 0.9500 . ?
C53_1 C54_1 1.39(2) . ?
C53_1 H53_1 0.9500 . ?
C54_1 C55_1 1.35(2) . ?
C55_1 C56_1 1.41(3) . ?
C55_1 H55_1 0.9500 . ?
C56_1 H56_1 0.9500 . ?
N1_2 C2_2 1.3900 . ?
N1_2 C6_2 1.3900 . ?
N1_2 Pd3_3 2.036(10) . ?
C2_2 C3_2 1.3900 . ?
C2_2 H2_2 0.9500 . ?
C3_2 C4_2 1.3900 . ?
C3_2 H3_2 0.9500 . ?
C4_2 C5_2 1.3900 . ?
C4_2 C23_2 1.47(2) . ?
C5_2 C6_2 1.3900 . ?
C5_2 H5_2 0.9500 . ?
C6_2 H6_2 0.9500 . ?
N13_2 C14_2 1.3900 . ?
N13_2 C18_2 1.3900 . ?
N13_2 Pd2_3 2.017(8) . ?
C14_2 C15_2 1.3900 . ?
C14_2 H14_2 0.9500 . ?
C15_2 C16_2 1.3900 . ?
C15_2 H15_2 0.9500 . ?
C16_2 C17_2 1.3900 . ?
C16_2 C19_2 1.515(15) . ?
C17_2 C18_2 1.3900 . ?
C17_2 H17_2 0.9500 . ?
C18_2 H18_2 0.9500 . ?
C19_2 N20_2 1.33(2) . ?
C19_2 N24_2 1.35(2) . ?
N20_2 C21_2 1.34(2) . ?
C21_2 N22_2 1.26(2) . ?
C21_2 C28_2 1.52(3) . ?
N22_2 C23_2 1.30(2) . ?
C23_2 N24_2 1.34(2) . ?
N25_2 C30_2 1.34(2) . ?
N25_2 C26_2 1.37(2) . ?
N25_2 C31_2 1.40(2) . ?
C26_2 C27_2 1.30(2) . ?
C26_2 H26_2 0.9500 . ?
C27_2 C28_2 1.37(2) . ?
C27_2 H27_2 0.9500 . ?
C28_2 C29_2 1.32(2) . ?
C29_2 C30_2 1.38(2) . ?
C29_2 H29_2 0.9500 . ?
C30_2 H30_2 0.9500 . ?
C31_2 C32_2 1.44(2) . ?
C31_2 H31A_2 0.9900 . ?
C31_2 H31B_2 0.9900 . ?
C32_2 C33_2 1.3900 . ?
C32_2 C37_2 1.3900 . ?
C33_2 C34_2 1.3900 . ?
C33_2 H33_2 0.9500 . ?
C34_2 C35_2 1.3900 . ?
C34_2 H34_2 0.9500 . ?
C35_2 C36_2 1.3900 . ?
C35_2 C38_2 1.52(2) . ?
C36_2 C37_2 1.3900 . ?
C36_2 H36_2 0.9500 . ?
C37_2 H37_2 0.9500 . ?
C38_2 N39_2 1.50(2) . ?
C38_2 H38A_2 0.9900 . ?
C38_2 H38B_2 0.9900 . ?
N39_2 C44_2 1.37(2) . ?
N39_2 C40_2 1.47(2) . ?
C40_2 C41_2 1.40(3) . ?
C40_2 H40_2 0.9500 . ?
C41_2 C42_2 1.37(3) . ?
C41_2 H41_2 0.9500 . ?
C42_2 C43_2 1.44(2) . ?
C42_2 C45_2 1.48(3) . ?
C43_2 C44_2 1.36(2) . ?
C43_2 H43_2 0.9500 . ?
C44_2 H44_2 0.9500 . ?
C45_2 N46_2 1.30(2) . ?
C45_2 N50_2 1.32(2) . ?
N46_2 C47_2 1.42(2) . ?
C47_2 N48_2 1.27(2) . ?
C47_2 C54_2 1.51(2) . ?
N48_2 C49_2 1.40(2) . ?
C49_2 N50_2 1.28(2) . ?
C49_2 C60_2 1.51(2) . ?
N51_2 C52_2 1.37(2) . ?
N51_2 C56_2 1.42(2) . ?
N51_2 Pd2_3 2.011(14) . ?
C52_2 C53_2 1.32(2) . ?
C52_2 H52_2 0.9500 . ?
C53_2 C54_2 1.39(2) . ?
C53_2 H53_2 0.9500 . ?
C54_2 C55_2 1.41(2) . ?
C55_2 C56_2 1.44(2) . ?
C55_2 H55_2 0.9500 . ?
C56_2 H56_2 0.9500 . ?
N57_2 C58_2 1.3900 . ?
N57_2 C62_2 1.3900 . ?
N57_2 Pd1_3 2.024(8) . ?
C58_2 C59_2 1.3900 . ?
C58_2 H58_2 0.9500 . ?
C59_2 C60_2 1.3900 . ?
C59_2 H59_2 0.9500 . ?
C60_2 C61_2 1.3900 . ?
C61_2 C62_2 1.3900 . ?
C61_2 H61_2 0.9500 . ?
C62_2 H62_2 0.9500 . ?
N1_3 C2_3 1.416(16) . ?
N1_3 C3_3 1.46(2) . ?
N1_3 C4_3 1.67(3) . ?
N1_3 Pd1_3 2.073(16) . ?
Pd1_3 N6_3 2.056(16) . ?
C2_3 H2A_3 0.9800 . ?
C2_3 H2B_3 0.9800 . ?
C2_3 H2C_3 0.9800 . ?
Pd2_3 N22_3 1.978(15) . ?
Pd2_3 N17_3 2.048(16) . ?
C3_3 H3A_3 0.9800 . ?
C3_3 H3AB_3 0.9800 . ?
C3_3 H3AC_3 0.9800 . ?
Pd3_3 N30_3 2.00(2) . ?
Pd3_3 N25_3 2.08(2) . ?
C4_3 C5_3 1.41(3) . ?
C4_3 H4A_3 0.9900 . ?
C4_3 H4AB_3 0.9900 . ?
Pd4_3 N9_3 2.02(2) . ?
Pd4_3 N14_3 2.03(2) . ?
C5_3 N6_3 1.55(3) . ?
C5_3 H5A_3 0.9900 . ?
C5_3 H5AB_3 0.9900 . ?
N6_3 C7_3 1.428(16) . ?
N6_3 C8_3 1.52(3) . ?
C7_3 H7A_3 0.9800 . ?
C7_3 H7B_3 0.9800 . ?
C7_3 H7C_3 0.9800 . ?
C8_3 H8A_3 0.9800 . ?
C8_3 H8AB_3 0.9800 . ?
C8_3 H8AC_3 0.9800 . ?
N9_3 C12_3 1.434(17) . ?
N9_3 C11_3 1.49(2) . ?
N9_3 C10_3 1.49(2) . ?
C10_3 H10A_3 0.9800 . ?
C10_3 H10B_3 0.9800 . ?
C10_3 H10C_3 0.9800 . ?
C11_3 H11A_3 0.9800 . ?
C11_3 H11B_3 0.9800 . ?
C11_3 H11C_3 0.9800 . ?
C12_3 C13_3 1.42(4) . ?
C12_3 H12A_3 0.9900 . ?
C12_3 H12B_3 0.9900 . ?
C13_3 N14_3 1.44(4) . ?
C13_3 H13A_3 0.9900 . ?
C13_3 H13B_3 0.9900 . ?
N14_3 C16_3 1.431(18) . ?
N14_3 C15_3 1.45(3) . ?
C15_3 H15A_3 0.9800 . ?
C15_3 H15B_3 0.9800 . ?
C15_3 H15C_3 0.9800 . ?
C16_3 H16A_3 0.9800 . ?
C16_3 H16B_3 0.9800 . ?
C16_3 H16C_3 0.9800 . ?
N17_3 C20_3 1.443(17) . ?
N17_3 C19_3 1.48(2) . ?
N17_3 C18_3 1.57(2) . ?
C18_3 H18A_3 0.9800 . ?
C18_3 H18B_3 0.9800 . ?
C18_3 H18C_3 0.9800 . ?
C19_3 H19A_3 0.9800 . ?
C19_3 H19B_3 0.9800 . ?
C19_3 H19C_3 0.9800 . ?
C20_3 C21_3 1.42(2) . ?
C20_3 H20A_3 0.9900 . ?
C20_3 H20B_3 0.9900 . ?
C21_3 N22_3 1.452(18) . ?
C21_3 H21A_3 0.9900 . ?
C21_3 H21B_3 0.9900 . ?
N22_3 C23_3 1.535(17) . ?
N22_3 C24_3 1.544(18) . ?
C23_3 H23A_3 0.9800 . ?
C23_3 H23B_3 0.9800 . ?
C23_3 H23C_3 0.9800 . ?
C24_3 H24A_3 0.9800 . ?
C24_3 H24B_3 0.9800 . ?
C24_3 H24C_3 0.9800 . ?
N25_3 C28_3 1.44(2) . ?
N25_3 C27_3 1.47(3) . ?
N25_3 C26_3 1.58(3) . ?
C26_3 H26A_3 0.9800 . ?
C26_3 H26B_3 0.9800 . ?
C26_3 H26C_3 0.9800 . ?
C27_3 H27A_3 0.9800 . ?
C27_3 H27B_3 0.9800 . ?
C27_3 H27C_3 0.9800 . ?
C28_3 C29_3 1.468(17) . ?
C28_3 H28A_3 0.9900 . ?
C28_3 H28B_3 0.9900 . ?
C29_3 N30_3 1.45(2) . ?
C29_3 H29A_3 0.9900 . ?
C29_3 H29B_3 0.9900 . ?
N30_3 C32_3 1.553(19) . ?
N30_3 C31_3 1.557(19) . ?
C31_3 H31A_3 0.9800 . ?
C31_3 H31B_3 0.9800 . ?
C31_3 H31C_3 0.9800 . ?
C32_3 H32A_3 0.9800 . ?
C32_3 H32B_3 0.9800 . ?
C32_3 H32C_3 0.9800 . ?
W1_4 O1_4 1.751(14) . ?
W1_4 O2_4 1.883(14) . ?
W1_4 O5_4 1.910(13) . ?
W1_4 O3_4 1.928(12) . ?
W1_4 O4_4 1.940(14) . ?
W1_4 O9_4 2.244(12) . ?
W2_4 O6_4 1.733(14) . ?
W2_4 O15_4 1.879(12) . ?
W2_4 O8_4 1.898(12) . ?
W2_4 O7_4 1.907(13) . ?
W2_4 O2_4 1.979(13) . ?
W2_4 O9_4 2.320(13) . ?
W3_4 O14_4 1.746(14) . ?
W3_4 O16_4 1.884(12) . ?
W3_4 O5_4 1.939(13) . ?
W3_4 O13_4 1.943(14) . ?
W3_4 O7_4 1.986(14) . ?
W3_4 O9_4 2.319(11) . ?
O3_4 W5_4 1.951(12) . ?
W4_4 O12_4 1.662(13) . ?
W4_4 O4_4 1.900(13) . ?
W4_4 O18_4 1.912(11) . ?
W4_4 O13_4 1.921(13) . ?
W4_4 O11_4 1.952(11) . ?
W4_4 O9_4 2.342(13) . ?
W5_4 O10_4 1.724(12) . ?
W5_4 O17_4 1.897(11) . ?
W5_4 O11_4 1.902(11) . ?
W5_4 O8_4 1.938(12) . ?
W5_4 O9_4 2.310(11) . ?
W6_4 O23_4 1.691(13) . ?
W6_4 O21_4 1.897(12) . ?
W6_4 O24_4 1.900(12) . ?
W6_4 O15_4 1.918(12) . ?
W6_4 O32_4 1.932(12) . ?
W6_4 O22_4 2.268(12) . ?
W7_4 O26_4 1.693(13) . ?
W7_4 O16_4 1.913(12) . ?
W7_4 O27_4 1.919(12) . ?
W7_4 O24_4 1.934(13) . ?
W7_4 O25_4 1.968(13) . ?
W7_4 O22_4 2.339(11) . ?
W8_4 O19_4 1.681(11) . ?
W8_4 O17_4 1.915(11) . ?
W8_4 O21_4 1.931(11) . ?
W8_4 O20_4 1.955(11) . ?
W8_4 O31_4 1.977(11) . ?
W8_4 O22_4 2.284(11) . ?
W9_4 O30_4 1.724(12) . ?
W9_4 O18_4 1.894(11) . ?
W9_4 O29_4 1.896(12) . ?
W9_4 O20_4 1.901(11) . ?
W9_4 O25_4 1.903(13) . ?
W9_4 O22_4 2.384(12) . ?
W10_4 O28_4 1.736(13) . ?
W10_4 O27_4 1.909(13) . ?
W10_4 O32_4 1.937(12) . ?
W10_4 O31_4 1.939(12) . ?
W10_4 O29_4 1.951(13) . ?
W10_4 O22_4 2.298(12) . ?
N1_5 O2_5 1.237(15) . ?
N1_5 O4_5 1.241(15) . ?
N1_5 O3_5 1.242(15) . ?
